data_4131762
loop_
_publ_author_name
'Yang, Huayan'
'Yan, Juanzhu'
'Wang, Yu'
'Deng, Guocheng'
'Su, Haifeng'
'Zhao, Xiaojing'
'Xu, Chaofa'
'Teo, Boon K.'
'Zheng, Nanfeng'

_publ_section_title
;
 From Racemic Metal Nanoparticles to Optically Pure Enantiomers in One
 Pot.
;
_journal_issue 45
_journal_name_full 'Journal of the American Chemical Society'
_journal_page_first 16113
_journal_page_last 16116
_journal_paper_doi 10.1021/jacs.7b10448
_journal_volume 139
_journal_year 2017
_chemical_absolute_configuration rm
_chemical_formula_moiety 'C468 H348 Ag78 F126 P12 S42'
_chemical_formula_sum 'C468 H348 Ag78 F126 P12 S42'
_chemical_formula_weight 18497.46
_space_group_crystal_system cubic
_space_group_IT_number 197
_space_group_name_Hall 'I 2 2 3'
_space_group_name_H-M_alt 'I 2 3'
_atom_sites_solution_hydrogens geom
_atom_sites_solution_primary direct
_audit_creation_date 2017-07-24
_audit_creation_method
;
Olex2 1.2
(compiled 2016.02.19 svn.r3266 for OlexSys, GUI svn.r5155)
;
_cell_angle_alpha 90
_cell_angle_beta 90
_cell_angle_gamma 90
_cell_formula_units_Z 8
_cell_length_a 51.7906(4)
_cell_length_b 51.7906(4)
_cell_length_c 51.7906(4)
_cell_measurement_reflns_used 27664
_cell_measurement_temperature 119.99(10)
_cell_measurement_theta_max 58.2140
_cell_measurement_theta_min 3.5950
_cell_volume 138916.2(19)
_computing_cell_refinement 'CrysAlisPro 1.171.38.41 (Rigaku OD, 2015)'
_computing_data_collection 'CrysAlisPro 1.171.38.41 (Rigaku OD, 2015)'
_computing_data_reduction 'CrysAlisPro 1.171.38.41 (Rigaku OD, 2015)'
_computing_molecular_graphics 'Olex2 (Dolomanov et al., 2009)'
_computing_publication_material 'Olex2 (Dolomanov et al., 2009)'
_computing_structure_refinement 'ShelXL (Sheldrick, 2015)'
_computing_structure_solution 'ShelXT (Sheldrick, 2015)'
_diffrn_ambient_environment N~2~
_diffrn_ambient_temperature 119.99(10)
_diffrn_detector 'CCD plate'
_diffrn_detector_area_resol_mean 10.4741
_diffrn_detector_type Atlas
_diffrn_measured_fraction_theta_full 0.994
_diffrn_measured_fraction_theta_max 0.992
_diffrn_measurement_details
;
List of Runs (angles in degrees, time in seconds):

  # Type    Start    End  Width  t~exp~   \w     \q     \k     \f   Frames
--------------------------------------------------------------------------
  1  \w    -45.00  35.00   1.00   12.50    --  -38.29  37.00-180.00   80
  2  \w     15.00  41.00   1.00   12.50    --  -38.29  37.00-120.00   26
  3  \w   -108.00  -7.00   1.00   12.50    --  -38.29 -57.00  30.00  101
  4  \w      8.00 127.00   1.00   45.00    --   92.37 -77.00   0.00  119
  5  \w     52.00  94.00   1.00   45.00    --   92.37 -45.00  60.00   42
  6  \w     95.00 140.00   1.00   45.00    --   92.37 125.00  30.00   45
  7  \w     19.00  49.00   1.00   45.00    --   92.37 -45.00  60.00   30
  8  \w    106.00 171.00   1.00   45.00    --   92.37 125.00  60.00   65
  9  \w     62.00 172.00   1.00   45.00    --   92.37 -15.00 -30.00  110
 10  \w      9.00  35.00   1.00   45.00    --   92.37 -15.00 -30.00   26
;
_diffrn_measurement_device 'four-circle diffractometer'
_diffrn_measurement_device_type 'SuperNova, Dual, Cu at zero, Atlas'
_diffrn_measurement_method '\w scans'
_diffrn_orient_matrix_type 'CrysAlisPro convention (1999,Acta A55,543-557)'
_diffrn_orient_matrix_UB_11 0.0104264000
_diffrn_orient_matrix_UB_12 0.0157684000
_diffrn_orient_matrix_UB_13 -0.0229801000
_diffrn_orient_matrix_UB_21 0.0265837000
_diffrn_orient_matrix_UB_22 -0.0129887000
_diffrn_orient_matrix_UB_23 0.0031485000
_diffrn_orient_matrix_UB_31 -0.0083380000
_diffrn_orient_matrix_UB_32 -0.0215948000
_diffrn_orient_matrix_UB_33 -0.0186483000
_diffrn_radiation_monochromator mirror
_diffrn_radiation_probe x-ray
_diffrn_radiation_type CuK\a
_diffrn_radiation_wavelength 1.54184
_diffrn_reflns_av_R_equivalents 0.0946
_diffrn_reflns_av_unetI/netI 0.0552
_diffrn_reflns_Laue_measured_fraction_full 0.994
_diffrn_reflns_Laue_measured_fraction_max 0.992
_diffrn_reflns_limit_h_max 58
_diffrn_reflns_limit_h_min -60
_diffrn_reflns_limit_k_max 41
_diffrn_reflns_limit_k_min -60
_diffrn_reflns_limit_l_max 52
_diffrn_reflns_limit_l_min -60
_diffrn_reflns_number 256952
_diffrn_reflns_point_group_measured_fraction_full 0.990
_diffrn_reflns_point_group_measured_fraction_max 0.989
_diffrn_reflns_theta_full 65.854
_diffrn_reflns_theta_max 65.854
_diffrn_reflns_theta_min 3.193
_diffrn_source 'micro-focus sealed X-ray tube'
_diffrn_source_type 'SuperNova (Cu) X-ray Source'
_exptl_absorpt_coefficient_mu 19.234
_exptl_absorpt_correction_T_max 0.245
_exptl_absorpt_correction_T_min 0.043
_exptl_absorpt_correction_type gaussian
_exptl_absorpt_process_details
;
CrysAlisPro 1.171.38.41 (Rigaku Oxford Diffraction, 2015)
Numerical absorption correction based on gaussian integration over
			a multifaceted crystal model
Empirical absorption correction using spherical harmonics,
 implemented in SCALE3 ABSPACK scaling algorithm.
;
_exptl_crystal_colour black
_exptl_crystal_density_diffrn 1.769
_exptl_crystal_description block
_exptl_crystal_F_000 70464
_exptl_crystal_size_max 0.338
_exptl_crystal_size_mid 0.091
_exptl_crystal_size_min 0.08
_refine_diff_density_max 1.013
_refine_diff_density_min -0.838
_refine_diff_density_rms 0.083
_refine_ls_abs_structure_details
;
 Flack x determined using 6674 quotients [(I+)-(I-)]/[(I+)+(I-)]
 (Parsons, Flack and Wagner, Acta Cryst. B69 (2013) 249-259).
;
_refine_ls_abs_structure_Flack 0.017(7)
_refine_ls_extinction_method none
_refine_ls_goodness_of_fit_ref 0.914
_refine_ls_hydrogen_treatment constr
_refine_ls_matrix_type full
_refine_ls_number_parameters 1936
_refine_ls_number_reflns 39828
_refine_ls_number_restraints 69
_refine_ls_restrained_S_all 0.918
_refine_ls_R_factor_all 0.0902
_refine_ls_R_factor_gt 0.0615
_refine_ls_shift/su_max 0.169
_refine_ls_shift/su_mean 0.004
_refine_ls_structure_factor_coef Fsqd
_refine_ls_weighting_details 'w=1/[\s^2^(Fo^2^)+(0.1147P)^2^] where P=(Fo^2^+2Fc^2^)/3'
_refine_ls_weighting_scheme calc
_refine_ls_wR_factor_gt 0.1749
_refine_ls_wR_factor_ref 0.2142
_reflns_Friedel_coverage 0.922
_reflns_Friedel_fraction_full 0.987
_reflns_Friedel_fraction_max 0.985
_reflns_number_gt 19358
_reflns_number_total 39828
_reflns_threshold_expression 'I > 2\s(I)'
_cod_data_source_file ja7b10448_si_003.cif
_cod_data_source_block yjz160606-7-a_2face
_cod_original_cell_volume 138916(3)
_cod_database_code 4131762
_chemical_oxdiff_formula Ag78(SC6H4CF3)42P13(CH2)3(C6H5)16
_shelx_space_group_comment
;
The symmetry employed for this shelxl refinement is uniquely defined
by the following loop, which should always be used as a source of
symmetry information in preference to the above space-group names.
They are only intended as comments.
;
_reflns_odcompleteness_completeness 99.67
_reflns_odcompleteness_iscentric 1
_reflns_odcompleteness_theta 65.57
_olex2_refinement_description
;
1. Fixed Uiso
 At 1.2 times of:
  All C(H) groups, All C(H,H) groups
 At 1.5 times of:
  All C(H,H,H) groups
2. Restrained distances
 C93-C92
 1.5 with sigma of 0.02
 C100-C99
 1.5 with sigma of 0.02
 C114-C113
 1.5 with sigma of 0.02
 C127-C128
 1.5 with sigma of 0.02
 C156-C157
 1.5 with sigma of 0.02
 C29-C30
 1.5 with sigma of 0.02
 C121-C120
 1.5 with sigma of 0.02
 C49-C50
 1.5 with sigma of 0.02
 F14-C86
 1.4 with sigma of 0.02
 F13-C86
 1.4 with sigma of 0.02
 C86-F15
 1.4 with sigma of 0.02
 F33-C50
 1.4 with sigma of 0.02
 C50-F33
 1.4 with sigma of 0.02
 F33-C50
 1.4 with sigma of 0.02
 C50-F31
 1.4 with sigma of 0.02
 F32-C50
 1.4 with sigma of 0.02
 C85-C86
 1.4 with sigma of 0.02
 F7-C121 = F9-C121
 1.4 with sigma of 0.02
 F40-C135 = F42-C135 = F41-C135
 1.4 with sigma of 0.02
 F3-C157 = F2-C157 = F1-C157
 1.4 with sigma of 0.02
 C30-F26
 1.4 with sigma of 0.02
 C23-C22
 1.5 with sigma of 0.02
 F18-C7
 1.3 with sigma of 0.02
 F16-C7 = F17-C7
 1.3 with sigma of 0.02
 C7-C6 = C7-F16 = C7-F17 = C7-F18
 1.3 with sigma of 0.02
 F25-C30
 1.3 with sigma of 0.02
 F27-C30 = F26-C30
 1.3 with sigma of 0.02
 F27-C29
 2.5 with sigma of 0.04
 F26-C29
 2.5 with sigma of 0.04
 C29-F25
 2.5 with sigma of 0.04
 F13-F15
 2.4 with sigma of 0.04
 F13-F14
 2.4 with sigma of 0.04
 F14-F15
 2.4 with sigma of 0.04
 F33-C49
 2.4 with sigma of 0.04
 F31-C49
 2.4 with sigma of 0.04
 C49-F32
 2.4 with sigma of 0.04
 F41-F42
 2.4 with sigma of 0.04
 F42-F40
 2.4 with sigma of 0.04
 F40-F41
 2.4 with sigma of 0.04
 F1-F3
 2.4 with sigma of 0.04
 F1-F2
 2.4 with sigma of 0.04
 F2-F3
 2.4 with sigma of 0.04
 C17-C23
 2.5 with sigma of 0.04
 C23-C21
 2.5 with sigma of 0.04
 F16-F18
 2.4 with sigma of 0.04
 F18-F17
 2.4 with sigma of 0.04
 F17-F16
 2.4 with sigma of 0.04
 F28-F29
 2.4 with sigma of 0.04
 F29-F30
 2.4 with sigma of 0.04
 F30-F28
 2.4 with sigma of 0.04
 F25-F27
 2.4 with sigma of 0.04
 F25-F26
 2.4 with sigma of 0.04
 F26-F27
 2.4 with sigma of 0.04
3. Uiso/Uaniso restraints and constraints
Uanis(C128) \\sim Ueq: with sigma of 0.1 and sigma for terminal atoms of 0.2
: with sigma of 0.1 and sigma for terminal atoms of 0.2
Uanis(C135) = Uanis(C128)
4. Rigid body (RIGU) restrains
 C7
 with sigma for 1-2 distances of 0.004 and sigma for 1-3 distances of 0.004
 C18
 with sigma for 1-2 distances of 0.004 and sigma for 1-3 distances of 0.004
 C18
 with sigma for 1-2 distances of 0.004 and sigma for 1-3 distances of 0.004
 C84
 with sigma for 1-2 distances of 0.004 and sigma for 1-3 distances of 0.004
 C21
 with sigma for 1-2 distances of 0.004 and sigma for 1-3 distances of 0.004
5.a Ternary CH refined with riding coordinates:
 C143(H143), C64(H64), C66(H66), C9(H9)
5.b Secondary CH2 refined with riding coordinates:
 C65(H65A,H65B), C144(H14A,H14B)
5.c Aromatic/amide H refined with riding coordinates:
 C94(H94), C95(H95), C97(H97), C98(H98), C40(H40), C37(H37), C25(H25),
 C27(H27), C28(H28), C24(H24), C112(H112), C108(H108), C109(H109), C111(H111),
 C123(H123), C125(H125), C126(H126), C122(H122), C41(H41), C47(H47), C115(H115),
  C116(H116), C118(H118), C119(H119), C4(H4), C2(H2), C1(H1), C5(H5), C44(H44),
 C132(H132), C133(H133), C129(H129), C130(H130), C105(H105), C81(H81), C83(H83),
  C84(H84), C80(H80), C69(H69), C73(H73), C72(H72), C71(H71), C70(H70),
 C104(H104), C45(H45), C18(H18), C17(H17), C21(H21), C20(H20), C101(H101),
 C38(H38), C102(H102), C12(H12), C13(H13), C14(H14), C15(H15), C16(H16),
 C61(H61), C60(H60), C59(H59), C58(H58), C57(H57), C76(H76), C77(H77), C78(H78),
  C79(H79), C74(H74), C33(H33), C32(H32), C31(H31), C36(H36), C35(H35),
 C48(H48), C154(H154), C55(H55), C56(H56), C51(H51), C52(H52), C53(H53),
 C91(H91), C90(H90), C88(H88), C87(H87), C147(H147), C148(H148), C149(H149),
 C150(H150), C145(H145), C140(H140), C136(H136), C137(H137), C138(H138),
 C139(H139), C152(H152), C151(H151), C155(H155)
5.d Fitted hexagon refined as free rotating group:
 C99(C94,C95,C96,C97,C98), C25(C26,C27,C28,C29,C24), C112(C113,C108,C109,C110,
 C111), C123(C124,C125,C126,C127,C122), C115(C116,C117,C118,C119,C120), C4(C3,
 C2,C1,C6,C5), C131(C132,C133,C134,C129,C130), C81(C82,C83,C84,C85,C80),
 C69(C68,C73,C72,C71,C70), C19(C18,C17,C22,C21,C20), C11(C12,C13,C14,C15,C16),
 C62(C61,C60,C59,C58,C57), C75(C76,C77,C78,C79,C74), C34(C33,C32,C31,C36,C35),
 C54(C55,C56,C51,C52,C53), C91(C90,C89,C88,C87,C92), C146(C147,C148,C149,C150,
 C145), C140(C141,C136,C137,C138,C139)
5.e Idealised Me refined as rotating group:
 C67(H67A,H67B,H67C), C63(H63A,H63B,H63C), C8(H8A,H8B,H8C), C142(H14C,H14D,H14E)
;
_shelx_shelxl_version_number 2014/7
_olex2_submission_special_instructions 'No special instructions were received'
_oxdiff_exptl_absorpt_empirical_details
;
Empirical correction (ABSPACK) includes:
- Absorption correction using spherical harmonics
- Frame scaling
- Detector area scaling
;
_oxdiff_exptl_absorpt_empirical_full_max 1.694
_oxdiff_exptl_absorpt_empirical_full_min 0.613
_platon_squeeze_void_probe_radius 1.20

loop_
_space_group_symop_operation_xyz
'x, y, z'
'-x, -y, z'
'-x, y, -z'
'x, -y, -z'
'z, x, y'
'z, -x, -y'
'-z, -x, y'
'-z, x, -y'
'y, z, x'
'-y, z, -x'
'y, -z, -x'
'-y, -z, x'
'x+1/2, y+1/2, z+1/2'
'-x+1/2, -y+1/2, z+1/2'
'-x+1/2, y+1/2, -z+1/2'
'x+1/2, -y+1/2, -z+1/2'
'z+1/2, x+1/2, y+1/2'
'z+1/2, -x+1/2, -y+1/2'
'-z+1/2, -x+1/2, y+1/2'
'-z+1/2, x+1/2, -y+1/2'
'y+1/2, z+1/2, x+1/2'
'-y+1/2, z+1/2, -x+1/2'
'y+1/2, -z+1/2, -x+1/2'
'-y+1/2, -z+1/2, x+1/2'

loop_
_atom_site_label
_atom_site_type_symbol
_atom_site_fract_x
_atom_site_fract_y
_atom_site_fract_z
_atom_site_U_iso_or_equiv
_atom_site_adp_type
_atom_site_occupancy
_atom_site_site_symmetry_order
_atom_site_calc_flag
_atom_site_refinement_flags_posn
_atom_site_refinement_flags_adp
_atom_site_refinement_flags_occupancy
Ag13 Ag 0.33809(2) 0.26158(2) 0.23525(2) 0.1273(2) Uani 1 1 d . . .
Ag12 Ag 0.32170(2) 0.28080(2) 0.28485(2) 0.12499(19) Uani 1 1 d . . .
Ag11 Ag 0.32056(2) 0.31189(2) 0.24114(2) 0.1266(2) Uani 1 1 d . . .
Ag2 Ag 0.26844(2) 0.30919(2) 0.23005(2) 0.12612(19) Uani 1 1 d . . .
Ag22 Ag 0.27950(2) 0.19966(2) 0.30174(2) 0.1305(2) Uani 1 1 d . . .
Ag15 Ag 0.36978(2) 0.29542(2) 0.26213(2) 0.1376(2) Uani 1 1 d . . .
Ag20 Ag 0.29914(2) 0.19606(2) 0.35176(2) 0.1343(2) Uani 1 1 d . . .
Ag9 Ag 0.34163(2) 0.24420(2) 0.18463(2) 0.1356(2) Uani 1 1 d . . .
Ag1 Ag 0.21654(2) 0.29744(2) 0.22874(2) 0.1315(2) Uani 1 1 d . . .
Ag4 Ag 0.21713(2) 0.25289(2) 0.25870(2) 0.1353(2) Uani 1 1 d . . .
Ag23 Ag 0.29818(2) 0.17874(2) 0.25448(2) 0.1424(2) Uani 1 1 d . . .
Ag16 Ag 0.36057(2) 0.24089(2) 0.28158(2) 0.1360(2) Uani 1 1 d . . .
Ag3 Ag 0.26931(2) 0.26931(2) 0.26931(2) 0.1291(3) Uani 1 3 d S T P
Ag14 Ag 0.38941(2) 0.26012(2) 0.21188(2) 0.1449(2) Uani 1 1 d . . .
Ag21 Ag 0.33548(2) 0.19444(2) 0.30570(2) 0.1434(2) Uani 1 1 d . . .
Ag24 Ag 0.34528(2) 0.20626(2) 0.22993(2) 0.1455(2) Uani 1 1 d . . .
Ag19 Ag 0.34652(2) 0.22717(2) 0.36323(2) 0.1428(2) Uani 1 1 d . . .
Ag25 Ag 0.28306(2) 0.14685(2) 0.32280(2) 0.1491(3) Uani 1 1 d . . .
Ag8 Ag 0.31334(2) 0.19589(2) 0.17403(2) 0.1497(3) Uani 1 1 d . . .
Ag5 Ag 0.21598(2) 0.21598(2) 0.21598(2) 0.1682(4) Uani 1 3 d S T P
Ag28 Ag 0.42151(2) 0.34285(2) 0.23070(2) 0.1666(3) Uani 1 1 d . . .
Ag29 Ag 0.24718(2) 0.11979(2) 0.38775(2) 0.1819(4) Uani 1 1 d . . .
Ag7 Ag 0.27659(2) 0.24427(2) 0.16778(2) 0.1674(3) Uani 1 1 d . . .
Ag27 Ag 0.41352(2) 0.30162(2) 0.14835(2) 0.1710(3) Uani 1 1 d . . .
Ag18 Ag 0.34105(2) 0.27968(2) 0.34457(2) 0.1698(3) Uani 1 1 d . . .
Ag17 Ag 0.32317(2) 0.32317(2) 0.32317(2) 0.1658(4) Uani 1 3 d S T P
Ag26 Ag 0.31057(2) 0.19725(2) 0.11737(2) 0.1776(4) Uani 1 1 d . . .
Ag6 Ag 0.26093(2) 0.19606(3) 0.19464(2) 0.2243(4) Uani 1 1 d . . .
S5 S 0.37375(5) 0.21823(5) 0.32336(5) 0.1461(9) Uani 1 1 d . . .
S3 S 0.35681(5) 0.26774(5) 0.38940(5) 0.1455(9) Uani 1 1 d . . .
S2 S 0.33026(5) 0.18743(5) 0.38886(5) 0.1454(9) Uani 1 1 d . . .
S14 S 0.32221(6) 0.16684(5) 0.21348(5) 0.1490(9) Uani 1 1 d . . .
S9 S 0.40853(5) 0.25632(6) 0.16762(5) 0.1478(9) Uani 1 1 d . . .
S8 S 0.41273(4) 0.29504(5) 0.24100(5) 0.1407(8) Uani 1 1 d . . .
S6 S 0.32240(6) 0.15094(5) 0.29256(5) 0.1543(9) Uani 1 1 d . . .
S10 S 0.35208(5) 0.21420(6) 0.14698(5) 0.1518(9) Uani 1 1 d . . .
S1 S 0.29131(6) 0.12882(5) 0.36734(5) 0.1518(10) Uani 1 1 d . . .
P1 P 0.45811(5) 0.36970(6) 0.22196(7) 0.1657(12) Uani 1 1 d . . .
S4 S 0.37112(5) 0.30273(5) 0.31462(5) 0.1439(8) Uani 1 1 d . . .
S12 S 0.27322(6) 0.18092(7) 0.14812(6) 0.1761(12) Uani 1 1 d . . .
S11 S 0.29701(6) 0.24495(7) 0.12335(6) 0.1668(11) Uani 1 1 d . . .
S7 S 0.38846(5) 0.22049(5) 0.24219(5) 0.1503(9) Uani 1 1 d . . .
P3 P 0.32132(9) 0.17070(7) 0.07980(6) 0.1865(14) Uani 1 1 d . . .
S13 S 0.23554(8) 0.16793(6) 0.22357(6) 0.1857(12) Uani 1 1 d . . .
P2 P 0.45371(7) 0.31903(11) 0.12959(8) 0.223(2) Uani 1 1 d . . .
P4 P 0.23364(11) 0.07788(7) 0.40455(8) 0.2156(19) Uani 1 1 d . . .
C99 C 0.38858(11) 0.09373(11) 0.29557(9) 0.301(9) Uani 1 1 d D . .
C94 C 0.36347(11) 0.08464(12) 0.29822(12) 0.202(5) Uani 1 1 d G . .
H94 H 0.3604 0.0670 0.3000 0.242 Uiso 1 1 calc R . .
C95 C 0.34289(11) 0.10186(16) 0.29818(16) 0.176(5) Uani 1 1 d G . .
H95 H 0.3261 0.0958 0.3000 0.211 Uiso 1 1 calc R . .
C96 C 0.34742(14) 0.12818(15) 0.29550(18) 0.159(4) Uani 1 1 d G . .
C97 C 0.37253(16) 0.13727(11) 0.29285(17) 0.218(7) Uani 1 1 d G . .
H97 H 0.3756 0.1549 0.2911 0.262 Uiso 1 1 calc R . .
C98 C 0.39311(13) 0.12005(11) 0.29289(13) 0.239(7) Uani 1 1 d G . .
H98 H 0.4099 0.1261 0.2911 0.287 Uiso 1 1 calc R . .
C40 C 0.3918(2) 0.18826(19) 0.17200(17) 0.154(4) Uani 1 1 d . . .
H40 H 0.3917 0.2009 0.1847 0.185 Uiso 1 1 calc R . .
C103 C 0.40271(19) 0.20113(18) 0.32819(16) 0.140(3) Uani 1 1 d . . .
C37 C 0.3948(2) 0.1488(2) 0.1389(2) 0.186(4) Uani 1 1 d . . .
H37 H 0.3948 0.1348 0.1277 0.223 Uiso 1 1 calc R . .
C25 C 0.28702(14) 0.13284(11) 0.16265(11) 0.235(8) Uani 1 1 d . . .
H25 H 0.2973 0.1402 0.1754 0.282 Uiso 1 1 calc R . .
C26 C 0.27132(16) 0.14842(13) 0.14745(13) 0.210(6) Uani 1 1 d G . .
C27 C 0.25590(17) 0.1374(2) 0.12843(15) 0.205(6) Uani 1 1 d G . .
H27 H 0.2454 0.1479 0.1183 0.247 Uiso 1 1 calc R . .
C28 C 0.2562(2) 0.1109(2) 0.12461(16) 0.238(8) Uani 1 1 d G . .
H28 H 0.2459 0.1035 0.1119 0.286 Uiso 1 1 calc R . .
C29 C 0.2719(2) 0.09529(14) 0.13980(18) 0.276(10) Uani 1 1 d DG . .
C24 C 0.28730(18) 0.10628(11) 0.15883(15) 0.320(8) Uani 1 1 d G . .
H24 H 0.2978 0.0959 0.1690 0.385 Uiso 1 1 calc R . .
C112 C 0.39738(9) 0.14812(10) 0.39560(10) 0.208(5) Uani 1 1 d . . .
H112 H 0.4115 0.1477 0.4067 0.250 Uiso 1 1 calc R . .
C113 C 0.39585(11) 0.13084(12) 0.37512(12) 0.186(5) Uani 1 1 d DG . .
C108 C 0.37476(13) 0.13152(17) 0.35853(13) 0.194(5) Uani 1 1 d G . .
H108 H 0.3737 0.1200 0.3448 0.233 Uiso 1 1 calc R . .
C109 C 0.35520(12) 0.14948(18) 0.36242(14) 0.165(4) Uani 1 1 d G . .
H109 H 0.3411 0.1499 0.3513 0.198 Uiso 1 1 calc R . .
C110 C 0.35673(11) 0.16676(15) 0.38290(15) 0.144(3) Uani 1 1 d G . .
C111 C 0.37782(10) 0.16609(11) 0.39948(12) 0.208(5) Uani 1 1 d G . .
H111 H 0.3788 0.1777 0.4132 0.250 Uiso 1 1 calc R . .
C123 C 0.40668(11) 0.26599(12) 0.36862(13) 0.205(5) Uani 1 1 d . . .
H123 H 0.3996 0.2576 0.3544 0.246 Uiso 1 1 calc R . .
C124 C 0.39086(12) 0.27360(16) 0.38892(15) 0.179(5) Uani 1 1 d G . .
C125 C 0.40140(19) 0.28615(19) 0.41017(15) 0.184(5) Uani 1 1 d G . .
H125 H 0.3908 0.2912 0.4238 0.221 Uiso 1 1 calc R . .
C126 C 0.4278(2) 0.2911(2) 0.41112(18) 0.297(9) Uani 1 1 d G . .
H126 H 0.4348 0.2995 0.4253 0.357 Uiso 1 1 calc R . .
C127 C 0.44358(14) 0.2835(2) 0.39082(19) 0.346(15) Uani 1 1 d DG . .
C122 C 0.43304(11) 0.27093(18) 0.36957(16) 0.286(11) Uani 1 1 d G . .
H122 H 0.4436 0.2658 0.3560 0.343 Uiso 1 1 calc R . .
C41 C 0.4099(2) 0.1702(2) 0.1747(2) 0.195(5) Uani 1 1 d . . .
H41 H 0.4218 0.1714 0.1882 0.234 Uiso 1 1 calc R . .
C47 C 0.3402(4) 0.1210(3) 0.2320(2) 0.234(8) Uani 1 1 d . . .
H47 H 0.3331 0.1254 0.2479 0.281 Uiso 1 1 calc R . .
C115 C 0.47988(10) 0.26814(11) 0.27195(10) 0.243(8) Uani 1 1 d . . .
H115 H 0.4975 0.2693 0.2688 0.292 Uiso 1 1 calc R . .
C116 C 0.46258(11) 0.28144(15) 0.25632(13) 0.326(9) Uani 1 1 d G . .
H116 H 0.4687 0.2915 0.2427 0.391 Uiso 1 1 calc R . .
C117 C 0.43621(11) 0.27972(17) 0.26100(16) 0.166(4) Uani 1 1 d G . .
C118 C 0.42713(10) 0.26470(18) 0.28130(16) 0.171(4) Uani 1 1 d G . .
H118 H 0.4095 0.2635 0.2844 0.205 Uiso 1 1 calc R . .
C119 C 0.44443(12) 0.25140(19) 0.29693(16) 0.196(6) Uani 1 1 d G . .
H119 H 0.4384 0.2413 0.3105 0.236 Uiso 1 1 calc R . .
C120 C 0.47080(12) 0.25312(16) 0.29225(13) 0.281(9) Uani 1 1 d DG . .
C4 C 0.26674(10) 0.23697(17) 0.08170(11) 0.211(6) Uani 1 1 d . . .
H4 H 0.2764 0.2220 0.0798 0.253 Uiso 1 1 calc R . .
C3 C 0.27213(14) 0.25396(18) 0.10176(12) 0.213(7) Uani 1 1 d G . .
C2 C 0.2577(2) 0.27638(19) 0.10461(17) 0.300(8) Uani 1 1 d G . .
H2 H 0.2613 0.2878 0.1180 0.359 Uiso 1 1 calc R . .
C1 C 0.2378(2) 0.2818(2) 0.0874(2) 0.421(11) Uani 1 1 d G . .
H1 H 0.2281 0.2968 0.0893 0.505 Uiso 1 1 calc R . .
C6 C 0.23240(16) 0.2648(2) 0.06734(19) 0.378(9) Uani 1 1 d DG . .
C5 C 0.24687(13) 0.2424(2) 0.06449(13) 0.255(9) Uani 1 1 d G . .
H5 H 0.2433 0.2310 0.0511 0.306 Uiso 1 1 calc R . .
C44 C 0.3690(4) 0.1113(2) 0.1839(2) 0.251(8) Uani 1 1 d . . .
H44 H 0.3795 0.1086 0.1696 0.302 Uiso 1 1 calc R . .
C131 C 0.30568(14) 0.09857(10) 0.36213(10) 0.232(8) Uani 1 1 d . . .
C132 C 0.29390(17) 0.08211(12) 0.34451(13) 0.193(5) Uani 1 1 d G . .
H132 H 0.2787 0.0871 0.3363 0.231 Uiso 1 1 calc R . .
C133 C 0.3048(2) 0.05816(12) 0.33917(16) 0.248(9) Uani 1 1 d G . .
H133 H 0.2969 0.0471 0.3274 0.298 Uiso 1 1 calc R . .
C134 C 0.3274(2) 0.05068(13) 0.3514(2) 0.234(7) Uani 1 1 d G . .
C129 C 0.33923(19) 0.06714(17) 0.3691(2) 0.226(6) Uani 1 1 d G . .
H129 H 0.3544 0.0621 0.3773 0.272 Uiso 1 1 calc R . .
C130 C 0.32835(15) 0.09109(14) 0.37440(14) 0.180(5) Uani 1 1 d G . .
H130 H 0.3362 0.1021 0.3862 0.216 Uiso 1 1 calc R . .
C46 C 0.3393(2) 0.13806(18) 0.2097(2) 0.177(4) Uani 1 1 d . . .
C39 C 0.3740(2) 0.19095(19) 0.1540(2) 0.173(4) Uani 1 1 d . . .
C105 C 0.4359(2) 0.1841(3) 0.3547(2) 0.183(5) Uani 1 1 d . . .
H105 H 0.4419 0.1797 0.3711 0.219 Uiso 1 1 calc R . .
C81 C 0.45047(10) 0.22359(13) 0.16793(11) 0.175(5) Uani 1 1 d . . .
H81 H 0.4401 0.2125 0.1584 0.210 Uiso 1 1 calc R . .
C82 C 0.44063(12) 0.24696(14) 0.17671(15) 0.165(4) Uani 1 1 d G . .
C83 C 0.45618(18) 0.26358(17) 0.1909(2) 0.247(6) Uani 1 1 d G . .
H83 H 0.4496 0.2792 0.1968 0.297 Uiso 1 1 calc R . .
C84 C 0.48158(17) 0.2568(2) 0.1964(2) 0.477(11) Uani 1 1 d G U .
H84 H 0.4920 0.2679 0.2059 0.573 Uiso 1 1 calc R . .
C85 C 0.49142(12) 0.2334(2) 0.1876(2) 0.354(14) Uani 1 1 d DG . .
C80 C 0.47587(10) 0.21683(16) 0.17337(15) 0.302(8) Uani 1 1 d G . .
H80 H 0.4825 0.2012 0.1675 0.363 Uiso 1 1 calc R . .
C69 C 0.46422(14) 0.41351(11) 0.18745(16) 0.366(8) Uani 1 1 d . . .
H69 H 0.4784 0.4055 0.1798 0.439 Uiso 1 1 calc R . .
C68 C 0.45153(16) 0.40163(14) 0.20790(17) 0.195(6) Uani 1 1 d G . .
C73 C 0.43034(18) 0.4135(2) 0.2193(2) 0.215(6) Uani 1 1 d G . .
H73 H 0.4219 0.4056 0.2330 0.258 Uiso 1 1 calc R . .
C72 C 0.42185(18) 0.4373(2) 0.2102(2) 0.307(10) Uani 1 1 d G . .
H72 H 0.4077 0.4453 0.2178 0.368 Uiso 1 1 calc R . .
C71 C 0.43454(19) 0.44921(15) 0.1898(2) 0.296(10) Uani 1 1 d G . .
H71 H 0.4289 0.4651 0.1837 0.355 Uiso 1 1 calc R . .
C70 C 0.45573(17) 0.43730(13) 0.17839(19) 0.389(11) Uani 1 1 d G . .
H70 H 0.4642 0.4452 0.1647 0.467 Uiso 1 1 calc R . .
C104 C 0.41326(17) 0.1986(2) 0.35186(18) 0.159(3) Uani 1 1 d . . .
H104 H 0.4056 0.2064 0.3661 0.190 Uiso 1 1 calc R . .
C45 C 0.3527(3) 0.13358(19) 0.1866(3) 0.223(5) Uani 1 1 d . . .
H45 H 0.3511 0.1452 0.1730 0.267 Uiso 1 1 calc R . .
C42 C 0.4113(3) 0.1495(3) 0.1576(3) 0.233(6) Uani 1 1 d . . .
C19 C 0.21661(15) 0.14659(15) 0.20621(16) 0.193(5) Uani 1 1 d . . .
C18 C 0.2147(2) 0.12118(16) 0.2146(2) 0.316(11) Uiso 1 1 d G U .
H18 H 0.2223 0.1163 0.2301 0.379 Uiso 1 1 calc R . .
C17 C 0.2014(4) 0.10313(19) 0.1999(3) 0.51(3) Uiso 1 1 d DG U .
H17 H 0.2001 0.0861 0.2055 0.617 Uiso 1 1 calc R . .
C22 C 0.1900(4) 0.1105(3) 0.1767(3) 0.580(16) Uani 1 1 d DG . .
C21 C 0.1919(4) 0.1359(3) 0.1683(3) 0.641(18) Uani 1 1 d DG U .
H21 H 0.1843 0.1408 0.1528 0.769 Uiso 1 1 calc R . .
C20 C 0.2052(3) 0.1539(2) 0.1830(2) 0.51(2) Uiso 1 1 d G . .
H20 H 0.2065 0.1709 0.1774 0.617 Uiso 1 1 calc R . .
C101 C 0.4367(3) 0.1773(3) 0.3073(3) 0.203(6) Uani 1 1 d . . .
H101 H 0.4436 0.1689 0.2930 0.244 Uiso 1 1 calc R . .
C38 C 0.3758(2) 0.1699(2) 0.1350(2) 0.180(5) Uani 1 1 d . . .
H38 H 0.3651 0.1698 0.1206 0.216 Uiso 1 1 calc R . .
C102 C 0.41578(19) 0.1908(3) 0.3064(2) 0.216(5) Uani 1 1 d . . .
H102 H 0.4087 0.1940 0.2902 0.259 Uiso 1 1 calc R . .
C11 C 0.29387(16) 0.15951(12) 0.06138(10) 0.198(5) Uani 1 1 d . . .
C12 C 0.29615(19) 0.14204(16) 0.04113(13) 0.240(8) Uani 1 1 d G . .
H12 H 0.3124 0.1374 0.0351 0.288 Uiso 1 1 calc R . .
C13 C 0.2741(2) 0.1316(2) 0.02989(18) 0.460(11) Uani 1 1 d G . .
H13 H 0.2757 0.1199 0.0163 0.552 Uiso 1 1 calc R . .
C14 C 0.2498(2) 0.1386(2) 0.0389(2) 0.234(7) Uani 1 1 d G . .
H14 H 0.2351 0.1316 0.0314 0.281 Uiso 1 1 calc R . .
C15 C 0.24757(16) 0.1561(2) 0.05915(19) 0.326(12) Uani 1 1 d G . .
H15 H 0.2313 0.1608 0.0652 0.391 Uiso 1 1 calc R . .
C16 C 0.26958(16) 0.16652(17) 0.07039(13) 0.193(5) Uani 1 1 d G . .
H16 H 0.2681 0.1782 0.0839 0.231 Uiso 1 1 calc R . .
C62 C 0.45117(15) 0.3406(3) 0.10486(18) 0.471(13) Uani 1 1 d . . .
C61 C 0.4493(2) 0.3660(3) 0.1132(2) 0.413(14) Uani 1 1 d G . .
H61 H 0.4521 0.3700 0.1305 0.496 Uiso 1 1 calc R . .
C60 C 0.4433(3) 0.3855(3) 0.0957(3) 0.86(3) Uani 1 1 d G . .
H60 H 0.4421 0.4025 0.1013 1.030 Uiso 1 1 calc R . .
C59 C 0.4391(3) 0.3795(4) 0.0699(3) 0.385(11) Uani 1 1 d G . .
H59 H 0.4351 0.3925 0.0582 0.462 Uiso 1 1 calc R . .
C58 C 0.4410(3) 0.3540(4) 0.0615(2) 0.440(19) Uani 1 1 d G . .
H58 H 0.4382 0.3500 0.0443 0.527 Uiso 1 1 calc R . .
C57 C 0.4470(2) 0.3346(3) 0.07903(19) 0.73(3) Uani 1 1 d G . .
H57 H 0.4482 0.3176 0.0735 0.874 Uiso 1 1 calc R . .
C143 C 0.2224(3) 0.0565(3) 0.3808(2) 0.213(7) Uani 1 1 d . . .
H143 H 0.2366 0.0529 0.3688 0.256 Uiso 1 1 calc R . .
F10 F 0.49323(15) 0.1698(3) 0.3238(3) 0.369(8) Uani 1 1 d . . .
C65 C 0.46372(17) 0.3456(2) 0.1756(2) 0.155(4) Uani 1 1 d . . .
H65A H 0.4592 0.3615 0.1667 0.186 Uiso 1 1 calc R . .
H65B H 0.4477 0.3376 0.1810 0.186 Uiso 1 1 calc R . .
C75 C 0.47772(11) 0.37709(14) 0.24882(15) 0.200(6) Uani 1 1 d . . .
C76 C 0.49542(16) 0.39725(16) 0.2498(2) 0.262(7) Uani 1 1 d G . .
H76 H 0.4972 0.4084 0.2358 0.315 Uiso 1 1 calc R . .
C77 C 0.51052(19) 0.4008(2) 0.2717(2) 0.373(14) Uani 1 1 d G . .
H77 H 0.5224 0.4143 0.2724 0.447 Uiso 1 1 calc R . .
C78 C 0.5079(2) 0.3842(3) 0.29262(19) 0.291(11) Uani 1 1 d G . .
H78 H 0.5180 0.3865 0.3073 0.350 Uiso 1 1 calc R . .
C79 C 0.4902(2) 0.3640(3) 0.29164(17) 0.321(10) Uani 1 1 d G . .
H79 H 0.4885 0.3529 0.3056 0.385 Uiso 1 1 calc R . .
C74 C 0.47513(16) 0.36048(18) 0.26974(18) 0.246(8) Uani 1 1 d G . .
H74 H 0.4633 0.3470 0.2691 0.295 Uiso 1 1 calc R . .
C34 C 0.34123(17) 0.14156(15) 0.08510(14) 0.267(8) Uani 1 1 d . . .
C33 C 0.36225(19) 0.13254(19) 0.07105(19) 0.319(8) Uani 1 1 d G . .
H33 H 0.3688 0.1422 0.0574 0.382 Uiso 1 1 calc R . .
C32 C 0.3736(2) 0.1090(2) 0.0774(3) 0.419(10) Uani 1 1 d G . .
H32 H 0.3876 0.1030 0.0680 0.503 Uiso 1 1 calc R . .
C31 C 0.3638(3) 0.09456(18) 0.0978(3) 0.452(11) Uani 1 1 d G . .
H31 H 0.3714 0.0788 0.1021 0.543 Uiso 1 1 calc R . .
C36 C 0.3428(3) 0.10358(18) 0.1119(2) 0.297(8) Uani 1 1 d G . .
H36 H 0.3363 0.0939 0.1255 0.357 Uiso 1 1 calc R . .
C35 C 0.3315(2) 0.12707(18) 0.10550(17) 0.299(9) Uani 1 1 d G . .
H35 H 0.3175 0.1331 0.1149 0.359 Uiso 1 1 calc R . .
C64 C 0.4765(3) 0.3278(4) 0.1560(3) 0.243(8) Uani 1 1 d . . .
H64 H 0.4817 0.3119 0.1649 0.292 Uiso 1 1 calc R . .
C106 C 0.4487(2) 0.1765(3) 0.3338(3) 0.208(6) Uani 1 1 d . . .
C66 C 0.47779(18) 0.3525(2) 0.1984(3) 0.181(5) Uani 1 1 d . . .
H66 H 0.4907 0.3650 0.1927 0.217 Uiso 1 1 calc R . .
C67 C 0.4926(3) 0.3320(2) 0.2115(2) 0.200(5) Uani 1 1 d . . .
H67A H 0.5086 0.3390 0.2178 0.300 Uiso 1 1 calc GR . .
H67B H 0.4960 0.3183 0.1996 0.300 Uiso 1 1 calc GR . .
H67C H 0.4827 0.3255 0.2258 0.300 Uiso 1 1 calc GR . .
C48 C 0.3528(4) 0.0975(3) 0.2274(3) 0.486(7) Uani 1 1 d . . .
H48 H 0.3521 0.0839 0.2391 0.583 Uiso 1 1 calc R . .
F32 F 0.38504(19) 0.06109(13) 0.17773(16) 0.284(5) Uani 1 1 d D . .
F21 F 0.4322(2) 0.1170(2) 0.1799(2) 0.286(5) Uani 1 1 d . . .
F39 F 0.4061(2) 0.08770(18) 0.3749(2) 0.291(5) Uani 1 1 d . . .
C153 C 0.3931(2) 0.3213(2) 0.3340(2) 0.177(4) Uani 1 1 d . . .
F19 F 0.45527(18) 0.1384(2) 0.1614(3) 0.350(7) Uani 1 1 d . . .
F37 F 0.43427(19) 0.1119(2) 0.3875(2) 0.289(5) Uani 1 1 d . . .
F34 F 0.4336(2) 0.0875(2) 0.2987(3) 0.320(6) Uani 1 1 d . . .
C154 C 0.3886(3) 0.3306(2) 0.3565(2) 0.191(4) Uani 1 1 d . . .
H154 H 0.3724 0.3279 0.3638 0.229 Uiso 1 1 calc R . .
F13 F 0.53699(16) 0.25240(18) 0.1857(3) 0.345(8) Uani 1 1 d D . .
F38 F 0.4286(2) 0.1099(2) 0.3464(3) 0.332(6) Uani 1 1 d . . .
F20 F 0.4304(2) 0.1149(2) 0.1437(2) 0.353(6) Uani 1 1 d . . .
F14 F 0.52845(18) 0.21084(19) 0.1727(3) 0.491(15) Uani 1 1 d D . .
C63 C 0.5011(2) 0.3402(3) 0.1439(3) 0.306(8) Uani 1 1 d . . .
H63A H 0.5078 0.3291 0.1307 0.459 Uiso 1 1 calc GR . .
H63B H 0.5140 0.3425 0.1571 0.459 Uiso 1 1 calc GR . .
H63C H 0.4968 0.3567 0.1366 0.459 Uiso 1 1 calc GR . .
C49 C 0.3677(2) 0.09556(15) 0.2024(3) 0.196(5) Uani 1 1 d D . .
F36 F 0.4052(2) 0.0556(2) 0.3112(3) 0.353(7) Uani 1 1 d . . .
C54 C 0.47325(13) 0.29773(19) 0.11170(12) 0.289(9) Uani 1 1 d . . .
C55 C 0.47259(18) 0.2733(2) 0.12282(17) 0.275(7) Uani 1 1 d G . .
H55 H 0.4619 0.2701 0.1369 0.330 Uiso 1 1 calc R . .
C56 C 0.4879(2) 0.2536(2) 0.1129(3) 0.416(14) Uani 1 1 d G . .
H56 H 0.4875 0.2373 0.1203 0.500 Uiso 1 1 calc R . .
C51 C 0.5039(2) 0.2584(3) 0.0919(3) 0.314(8) Uani 1 1 d G . .
H51 H 0.5141 0.2452 0.0852 0.376 Uiso 1 1 calc R . .
C52 C 0.50454(19) 0.2828(3) 0.08074(19) 0.325(9) Uani 1 1 d G . .
H52 H 0.5152 0.2859 0.0667 0.390 Uiso 1 1 calc R . .
C53 C 0.48923(16) 0.3025(2) 0.09066(14) 0.66(4) Uani 1 1 d G . .
H53 H 0.4897 0.3188 0.0832 0.797 Uiso 1 1 calc R . .
C91 C 0.45804(11) 0.18526(12) 0.23936(8) 0.279(6) Uani 1 1 d . . .
H91 H 0.4753 0.1902 0.2389 0.335 Uiso 1 1 calc R . .
C90 C 0.43876(13) 0.20390(12) 0.23835(13) 0.220(4) Uani 1 1 d G . .
H90 H 0.4431 0.2213 0.2372 0.264 Uiso 1 1 calc R . .
C89 C 0.41295(12) 0.19658(16) 0.23902(15) 0.177(4) Uani 1 1 d G . .
C88 C 0.40642(12) 0.17060(17) 0.24070(16) 0.203(4) Uani 1 1 d G . .
H88 H 0.3891 0.1657 0.2411 0.244 Uiso 1 1 calc R . .
C87 C 0.42569(14) 0.15195(14) 0.24171(19) 0.252(9) Uani 1 1 d G . .
H87 H 0.4213 0.1346 0.2428 0.302 Uiso 1 1 calc R . .
C92 C 0.45150(13) 0.15928(11) 0.24103(15) 0.293(6) Uani 1 1 d DG . .
F31 F 0.40157(17) 0.06615(17) 0.2150(2) 0.299(5) Uani 1 1 d D . .
C9 C 0.3419(3) 0.1905(3) 0.0575(2) 0.182(5) Uani 1 1 d . . .
H9 H 0.3467 0.1802 0.0424 0.218 Uiso 1 1 calc R . .
C146 C 0.21323(19) 0.08017(18) 0.43253(16) 0.379(9) Uani 1 1 d . . .
C147 C 0.2005(2) 0.10314(19) 0.4381(3) 0.247(9) Uani 1 1 d G . .
H147 H 0.2054 0.1183 0.4298 0.296 Uiso 1 1 calc R . .
C148 C 0.1805(3) 0.1034(3) 0.4560(3) 0.458(11) Uani 1 1 d G . .
H148 H 0.1720 0.1188 0.4597 0.549 Uiso 1 1 calc R . .
C149 C 0.1732(3) 0.0807(4) 0.4683(3) 0.487(10) Uani 1 1 d G . .
H149 H 0.1598 0.0809 0.4803 0.585 Uiso 1 1 calc R . .
C150 C 0.1860(3) 0.0578(3) 0.4628(3) 1.42(4) Uani 1 1 d G . .
H150 H 0.1811 0.0426 0.4711 1.700 Uiso 1 1 calc R . .
C145 C 0.2060(3) 0.0575(2) 0.4449(3) 0.428(15) Uani 1 1 d G . .
H145 H 0.2145 0.0421 0.4412 0.514 Uiso 1 1 calc R . .
C140 C 0.26486(15) 0.05527(12) 0.44288(17) 0.394(11) Uani 1 1 d . . .
H140 H 0.2553 0.0652 0.4544 0.472 Uiso 1 1 calc R . .
C141 C 0.26149(19) 0.05854(17) 0.41646(17) 0.256(8) Uani 1 1 d G . .
C136 C 0.2757(3) 0.0437(2) 0.39918(18) 0.244(8) Uani 1 1 d G . .
H136 H 0.2735 0.0459 0.3815 0.293 Uiso 1 1 calc R . .
C137 C 0.2934(2) 0.0257(2) 0.4083(3) 0.356(13) Uani 1 1 d G . .
H137 H 0.3029 0.0158 0.3968 0.427 Uiso 1 1 calc R . .
C138 C 0.2967(2) 0.02242(18) 0.4348(3) 0.348(12) Uani 1 1 d G . .
H138 H 0.3085 0.0103 0.4409 0.418 Uiso 1 1 calc R . .
C139 C 0.28249(18) 0.03722(15) 0.4520(2) 0.291(8) Uani 1 1 d G . .
H139 H 0.2847 0.0350 0.4697 0.349 Uiso 1 1 calc R . .
F35 F 0.4131(2) 0.0652(2) 0.2742(3) 0.358(6) Uani 1 1 d . . .
F24 F 0.46980(18) 0.1259(2) 0.2618(2) 0.342(5) Uani 1 1 d . . .
F41 F 0.3191(2) 0.00585(17) 0.3380(2) 0.397(9) Uani 1 1 d D . .
F23 F 0.47451(18) 0.12558(19) 0.2221(2) 0.290(5) Uani 1 1 d . . .
F42 F 0.3480(3) 0.01343(19) 0.37193(16) 0.340(7) Uani 1 1 d D . .
F40 F 0.36015(18) 0.0260(2) 0.3316(2) 0.392(10) Uani 1 1 d D . .
C135 C 0.33907(19) 0.0213(3) 0.34764(17) 0.304(8) Uani 1 1 d D . .
C152 C 0.4185(2) 0.3265(2) 0.3215(3) 0.176(5) Uani 1 1 d . . .
H152 H 0.4239 0.3204 0.3056 0.211 Uiso 1 1 calc R . .
F27 F 0.2887(2) 0.05242(15) 0.1412(2) 0.514(15) Uani 1 1 d D . .
C156 C 0.4293(2) 0.3510(2) 0.3620(3) 0.229(7) Uani 1 1 d D . .
C144 C 0.1981(2) 0.07075(19) 0.3641(2) 0.190(5) Uani 1 1 d . . .
H14A H 0.1833 0.0726 0.3754 0.228 Uiso 1 1 calc R . .
H14B H 0.2036 0.0880 0.3591 0.228 Uiso 1 1 calc R . .
F26 F 0.24445(16) 0.0599(2) 0.1394(3) 0.657(19) Uani 1 1 d D . .
C151 C 0.43336(19) 0.3430(3) 0.3387(3) 0.231(7) Uani 1 1 d . . .
H151 H 0.4487 0.3489 0.3316 0.277 Uiso 1 1 calc R . .
C30 C 0.26889(15) 0.06664(18) 0.13098(18) 0.80(4) Uani 1 1 d D . .
C8 C 0.3217(2) 0.2152(3) 0.0485(2) 0.212(6) Uani 1 1 d . . .
H8A H 0.3051 0.2083 0.0441 0.319 Uiso 1 1 calc GR . .
H8B H 0.3288 0.2240 0.0338 0.319 Uiso 1 1 calc GR . .
H8C H 0.3199 0.2272 0.0625 0.319 Uiso 1 1 calc GR . .
F25 F 0.2703(4) 0.0622(3) 0.10512(15) 0.581(17) Uani 1 1 d D . .
F7 F 0.51148(12) 0.2471(2) 0.30605(17) 0.357(5) Uani 1 1 d D . .
F22 F 0.49634(19) 0.1482(2) 0.2423(3) 0.338(6) Uani 1 1 d . . .
C155 C 0.4060(3) 0.3441(3) 0.3700(3) 0.245(7) Uani 1 1 d . . .
H155 H 0.4013 0.3490 0.3866 0.294 Uiso 1 1 calc R . .
C114 C 0.4191(2) 0.1160(3) 0.3663(4) 0.361(9) Uani 1 1 d D . .
C43 C 0.4311(3) 0.1289(3) 0.1603(3) 0.279(6) Uani 1 1 d . . .
F12 F 0.48091(17) 0.1578(3) 0.35899(18) 0.340(5) Uani 1 1 d . . .
C86 C 0.51950(18) 0.2308(2) 0.1895(2) 0.47(2) Uiso 1 1 d D . .
F33 F 0.3663(2) 0.04687(12) 0.2092(2) 0.355(6) Uani 1 1 d D . .
F9 F 0.48111(13) 0.2356(2) 0.33274(13) 0.279(4) Uani 1 1 d D . .
F1 F 0.47123(15) 0.3696(2) 0.3598(2) 0.362(7) Uani 1 1 d D . .
F3 F 0.4509(2) 0.3627(2) 0.39872(17) 0.415(7) Uani 1 1 d D . .
C107 C 0.4723(3) 0.1625(4) 0.3356(4) 0.339(9) Uani 1 1 d . . .
C142 C 0.2102(3) 0.0294(2) 0.3901(3) 0.221(7) Uani 1 1 d . . .
H14C H 0.2211 0.0218 0.4030 0.332 Uiso 1 1 calc GR . .
H14D H 0.2088 0.0179 0.3756 0.332 Uiso 1 1 calc GR . .
H14E H 0.1933 0.0324 0.3973 0.332 Uiso 1 1 calc GR . .
F11 F 0.47346(14) 0.1388(2) 0.3255(2) 0.292(5) Uani 1 1 d . . .
C93 C 0.4731(2) 0.1398(3) 0.2414(4) 0.439(14) Uani 1 1 d D . .
C100 C 0.4150(2) 0.0823(4) 0.2987(6) 0.480(16) Uani 1 1 d D . .
C157 C 0.44725(17) 0.37101(18) 0.37289(19) 0.377(11) Uani 1 1 d D . .
C128 C 0.4726(2) 0.2870(4) 0.3923(3) 0.304(8) Uani 1 1 d D U .
F15 F 0.52213(18) 0.22182(19) 0.21540(17) 0.404(7) Uani 1 1 d D . .
C121 C 0.48775(17) 0.2345(3) 0.30673(16) 0.351(11) Uani 1 1 d D . .
C50 C 0.37880(17) 0.06939(12) 0.20211(18) 0.289(11) Uani 1 1 d D . .
F8 F 0.4891(3) 0.2069(5) 0.2979(4) 0.597(13) Uani 1 1 d . . .
F16 F 0.19834(15) 0.29160(13) 0.05508(14) 0.253(4) Uani 1 1 d D . .
F17 F 0.21667(19) 0.2671(3) 0.02763(11) 0.305(6) Uani 1 1 d D . .
F18 F 0.19077(17) 0.24943(17) 0.0543(3) 0.373(7) Uani 1 1 d D . .
F6 F 0.4766(2) 0.3070(3) 0.4069(4) 0.381(9) Uani 1 1 d . . .
F5 F 0.4859(2) 0.2668(3) 0.3967(3) 0.366(8) Uani 1 1 d . . .
F4 F 0.4826(2) 0.2962(3) 0.3680(3) 0.386(9) Uani 1 1 d . . .
C7 C 0.20930(15) 0.26810(14) 0.05234(15) 0.381(16) Uiso 1 1 d D U .
F2 F 0.4367(3) 0.39632(19) 0.3724(4) 0.637(15) Uani 1 1 d D . .
F29 F 0.1607(3) 0.1049(3) 0.1397(3) 0.572(10) Uani 1 1 d D . .
C23 C 0.1742(3) 0.0915(2) 0.1614(3) 0.412(16) Uani 1 1 d D . .
F28 F 0.1905(3) 0.0732(3) 0.1474(3) 0.520(10) Uani 1 1 d D . .
F30 F 0.1561(3) 0.0799(3) 0.1770(2) 0.464(8) Uani 1 1 d D . .

loop_
_atom_site_aniso_label
_atom_site_aniso_U_11
_atom_site_aniso_U_22
_atom_site_aniso_U_33
_atom_site_aniso_U_23
_atom_site_aniso_U_13
_atom_site_aniso_U_12
Ag13 0.1257(4) 0.1355(4) 0.1209(3) -0.0012(3) -0.0021(3) 0.0067(3)
Ag12 0.1246(3) 0.1280(4) 0.1224(3) 0.0013(3) -0.0005(3) 0.0023(3)
Ag11 0.1208(3) 0.1301(4) 0.1289(4) 0.0064(3) -0.0005(3) 0.0017(3)
Ag2 0.1171(3) 0.1299(4) 0.1314(4) 0.0027(3) -0.0026(3) -0.0013(3)
Ag22 0.1453(4) 0.1251(4) 0.1210(4) -0.0015(3) 0.0025(3) 0.0056(3)
Ag15 0.1177(4) 0.1457(4) 0.1495(5) 0.0030(4) -0.0034(4) 0.0030(3)
Ag20 0.1456(4) 0.1380(4) 0.1194(3) 0.0005(3) 0.0033(3) 0.0100(4)
Ag9 0.1351(4) 0.1512(4) 0.1204(4) -0.0048(4) 0.0003(3) 0.0064(4)
Ag1 0.1205(3) 0.1358(4) 0.1383(4) 0.0064(4) -0.0040(3) -0.0072(3)
Ag4 0.1390(4) 0.1339(4) 0.1331(4) -0.0038(3) 0.0004(4) -0.0074(4)
Ag23 0.1616(5) 0.1348(4) 0.1307(4) -0.0096(4) 0.0057(4) 0.0078(4)
Ag16 0.1317(4) 0.1445(4) 0.1318(4) 0.0053(4) -0.0072(3) 0.0104(4)
Ag3 0.1291(3) 0.1291(3) 0.1291(3) -0.0034(3) -0.0034(3) -0.0034(3)
Ag14 0.1278(4) 0.1609(5) 0.1459(5) -0.0052(4) -0.0045(4) 0.0120(4)
Ag21 0.1508(4) 0.1411(4) 0.1382(4) 0.0067(4) 0.0122(4) 0.0218(4)
Ag24 0.1511(5) 0.1485(5) 0.1367(4) -0.0020(4) 0.0024(4) 0.0222(4)
Ag19 0.1430(4) 0.1587(5) 0.1267(4) 0.0028(4) -0.0016(4) 0.0091(4)
Ag25 0.1850(6) 0.1324(4) 0.1300(4) 0.0014(4) 0.0026(4) 0.0155(4)
Ag8 0.1662(5) 0.1564(5) 0.1266(4) -0.0079(4) -0.0045(4) 0.0023(5)
Ag5 0.1682(4) 0.1682(4) 0.1682(4) -0.0158(5) -0.0158(5) -0.0158(5)
Ag28 0.1283(4) 0.1534(5) 0.2182(8) 0.0176(5) 0.0050(5) -0.0028(4)
Ag29 0.2148(8) 0.1476(5) 0.1833(7) 0.0097(5) 0.0044(7) -0.0144(6)
Ag7 0.2011(6) 0.1662(6) 0.1350(4) -0.0137(4) -0.0383(5) 0.0178(5)
Ag27 0.1358(5) 0.2069(7) 0.1705(6) -0.0023(6) 0.0130(5) -0.0001(5)
Ag18 0.1900(6) 0.1769(6) 0.1425(5) 0.0012(5) -0.0017(5) -0.0449(5)
Ag17 0.1658(4) 0.1658(4) 0.1658(4) -0.0069(5) -0.0069(5) -0.0069(5)
Ag26 0.2132(8) 0.1881(7) 0.1315(5) -0.0060(5) -0.0216(5) -0.0006(7)
Ag6 0.1783(7) 0.2887(10) 0.2059(7) -0.0936(7) 0.0194(6) -0.0594(7)
S5 0.1441(15) 0.1650(17) 0.1292(14) 0.0111(14) -0.0021(13) 0.0215(14)
S3 0.1483(16) 0.1556(17) 0.1325(14) -0.0128(14) -0.0055(13) -0.0053(14)
S2 0.1606(17) 0.1537(17) 0.1219(13) 0.0067(13) 0.0014(13) 0.0087(15)
S14 0.182(2) 0.1367(14) 0.1279(14) -0.0008(13) 0.0081(15) 0.0193(15)
S9 0.1344(14) 0.182(2) 0.1267(14) -0.0086(15) 0.0018(12) 0.0152(15)
S8 0.1199(12) 0.1472(15) 0.1549(16) 0.0021(14) 0.0056(13) 0.0030(12)
S6 0.187(2) 0.1346(14) 0.1411(15) 0.0132(13) 0.0193(15) 0.0289(15)
S10 0.1556(17) 0.184(2) 0.1158(12) -0.0092(14) 0.0060(13) 0.0086(17)
S1 0.205(2) 0.1317(14) 0.1183(13) 0.0073(12) 0.0022(15) 0.0042(16)
P1 0.1218(15) 0.167(2) 0.209(3) 0.012(2) 0.0121(17) -0.0063(15)
S4 0.1272(13) 0.1642(17) 0.1404(15) 0.0036(14) 0.0002(13) -0.0063(14)
S12 0.169(2) 0.207(2) 0.1521(18) -0.0126(19) -0.0158(17) -0.0308(19)
S11 0.1641(19) 0.181(2) 0.1557(18) -0.0004(18) -0.0227(16) -0.0003(18)
S7 0.1508(16) 0.1650(17) 0.1350(14) -0.0123(14) 0.0051(13) 0.0290(14)
P3 0.249(3) 0.182(2) 0.1278(16) -0.0095(17) -0.021(2) 0.013(3)
S13 0.217(3) 0.167(2) 0.173(2) -0.0443(16) -0.028(2) -0.001(2)
P2 0.1327(18) 0.330(5) 0.206(3) -0.036(3) 0.029(2) -0.023(3)
P4 0.316(5) 0.145(2) 0.185(3) -0.003(2) 0.008(3) -0.050(3)
C99 0.252(12) 0.322(15) 0.33(2) -0.077(15) -0.042(14) 0.153(10)
C94 0.223(9) 0.175(7) 0.208(10) -0.026(8) -0.047(8) 0.087(6)
C95 0.182(8) 0.111(5) 0.235(11) -0.012(7) -0.001(8) 0.028(6)
C96 0.182(8) 0.159(7) 0.136(6) 0.003(6) 0.000(6) 0.031(6)
C97 0.189(10) 0.193(10) 0.272(15) -0.046(11) 0.015(11) 0.010(9)
C98 0.233(12) 0.324(16) 0.159(8) -0.047(10) 0.039(8) 0.077(11)
C40 0.190(8) 0.156(6) 0.117(5) 0.011(5) 0.018(6) 0.040(6)
C103 0.163(6) 0.147(6) 0.110(5) -0.002(5) 0.028(4) 0.034(5)
C37 0.206(9) 0.164(7) 0.187(8) -0.070(6) -0.043(7) 0.037(7)
C25 0.37(2) 0.158(9) 0.175(10) -0.009(8) -0.043(13) 0.002(12)
C26 0.265(13) 0.190(9) 0.176(9) -0.042(8) -0.013(10) -0.062(9)
C27 0.248(12) 0.148(7) 0.220(11) -0.012(8) 0.058(9) -0.049(8)
C28 0.33(2) 0.222(13) 0.159(9) -0.017(9) -0.011(12) -0.038(14)
C29 0.45(3) 0.147(9) 0.234(15) 0.007(10) 0.006(18) -0.051(13)
C24 0.57(2) 0.256(12) 0.139(7) 0.022(8) -0.136(9) -0.167(13)
C112 0.186(6) 0.204(7) 0.235(11) -0.020(8) -0.064(7) 0.112(5)
C113 0.142(7) 0.194(9) 0.221(11) 0.001(9) -0.011(8) 0.035(7)
C108 0.177(9) 0.221(11) 0.184(9) 0.020(9) 0.024(8) 0.046(8)
C109 0.172(8) 0.164(7) 0.159(7) 0.016(6) 0.013(7) 0.027(7)
C110 0.134(5) 0.150(6) 0.146(6) 0.012(5) 0.025(5) 0.035(5)
C111 0.182(8) 0.283(12) 0.159(7) 0.063(8) 0.038(7) 0.090(8)
C123 0.196(9) 0.188(9) 0.231(12) -0.039(9) 0.017(9) 0.064(7)
C124 0.175(8) 0.203(10) 0.159(8) 0.013(8) 0.002(7) 0.030(8)
C125 0.197(10) 0.194(10) 0.162(8) -0.012(8) -0.008(8) 0.010(9)
C126 0.125(7) 0.45(2) 0.313(14) -0.173(14) 0.062(8) -0.053(11)
C127 0.104(7) 0.52(4) 0.41(3) -0.04(3) -0.009(13) 0.017(14)
C122 0.146(9) 0.34(2) 0.37(2) -0.05(2) -0.049(12) 0.001(13)
C41 0.193(9) 0.226(9) 0.167(7) 0.071(6) -0.046(6) 0.031(8)
C47 0.38(2) 0.204(11) 0.117(6) 0.029(7) 0.010(10) -0.023(13)
C115 0.147(8) 0.39(2) 0.190(10) 0.075(12) -0.034(7) 0.008(12)
C116 0.132(8) 0.65(3) 0.199(8) 0.211(10) -0.014(7) 0.009(12)
C117 0.163(7) 0.174(8) 0.161(7) 0.019(7) 0.025(6) 0.016(7)
C118 0.149(6) 0.191(9) 0.173(7) 0.020(7) -0.057(5) 0.009(6)
C119 0.192(10) 0.231(12) 0.166(8) 0.005(9) 0.037(8) -0.006(10)
C120 0.109(5) 0.56(3) 0.173(9) 0.079(13) -0.008(6) 0.085(9)
C4 0.146(7) 0.331(15) 0.157(7) -0.090(8) -0.033(6) 0.008(9)
C3 0.130(7) 0.347(19) 0.161(8) 0.020(11) -0.003(7) -0.010(10)
C2 0.202(8) 0.404(17) 0.292(16) 0.048(14) -0.060(9) 0.154(8)
C1 0.344(11) 0.75(3) 0.166(6) 0.083(10) -0.135(5) 0.202(13)
C6 0.260(9) 0.72(2) 0.151(9) -0.049(13) -0.042(8) 0.306(9)
C5 0.196(10) 0.41(2) 0.162(8) 0.032(12) -0.060(7) 0.007(14)
C44 0.43(2) 0.164(7) 0.161(7) 0.080(5) 0.025(11) 0.059(11)
C131 0.44(2) 0.115(6) 0.142(7) -0.043(5) 0.019(11) 0.005(10)
C132 0.262(12) 0.136(6) 0.181(9) 0.011(7) -0.035(9) 0.049(7)
C133 0.45(2) 0.161(8) 0.137(7) -0.025(7) -0.054(11) 0.044(13)
C134 0.398(18) 0.127(6) 0.176(9) -0.028(6) -0.055(11) 0.082(8)
C129 0.320(13) 0.169(7) 0.190(10) -0.016(8) -0.049(10) 0.110(7)
C130 0.206(10) 0.161(8) 0.172(8) -0.005(7) -0.034(8) 0.015(8)
C46 0.221(8) 0.115(5) 0.197(7) -0.016(5) 0.098(6) -0.008(6)
C39 0.225(9) 0.122(6) 0.172(7) 0.005(6) 0.057(7) 0.035(6)
C105 0.137(6) 0.230(10) 0.181(8) -0.041(8) -0.012(6) 0.045(7)
C81 0.148(7) 0.236(11) 0.140(6) -0.032(7) -0.010(6) 0.032(7)
C82 0.169(8) 0.185(8) 0.142(6) -0.042(6) 0.019(6) 0.001(7)
C83 0.164(7) 0.299(15) 0.279(11) -0.101(11) -0.098(7) 0.018(9)
C84 0.172(8) 0.406(11) 0.85(3) -0.400(12) -0.088(14) 0.150(7)
C85 0.145(9) 0.55(4) 0.37(2) -0.09(2) 0.093(10) 0.014(15)
C80 0.150(7) 0.355(16) 0.401(17) -0.180(13) -0.107(9) 0.084(9)
C69 0.238(11) 0.279(13) 0.58(2) 0.223(12) 0.195(11) 0.043(11)
C68 0.153(8) 0.148(7) 0.284(14) -0.003(9) 0.026(9) 0.017(6)
C73 0.226(11) 0.132(7) 0.287(14) 0.050(8) -0.074(10) -0.006(8)
C72 0.272(14) 0.141(8) 0.51(3) 0.063(12) 0.148(14) -0.021(9)
C71 0.29(2) 0.202(11) 0.40(2) 0.123(12) 0.037(18) 0.010(13)
C70 0.325(15) 0.215(8) 0.63(3) 0.219(10) 0.133(19) 0.151(8)
C104 0.140(5) 0.208(8) 0.127(5) 0.027(6) -0.003(5) 0.067(5)
C45 0.291(11) 0.141(6) 0.235(11) 0.002(7) 0.068(9) 0.108(5)
C42 0.176(10) 0.260(10) 0.262(10) -0.142(7) 0.019(9) 0.011(9)
C19 0.218(11) 0.142(7) 0.218(10) -0.037(7) 0.037(9) -0.024(8)
C22 1.02(4) 0.302(13) 0.42(2) 0.165(15) -0.35(3) -0.382(16)
C21 0.57(3) 0.69(4) 0.66(2) -0.40(2) -0.400(17) 0.12(3)
C101 0.187(9) 0.257(13) 0.165(9) 0.006(10) 0.026(8) 0.036(10)
C38 0.199(9) 0.184(9) 0.159(8) 0.012(7) 0.013(8) 0.039(8)
C102 0.161(6) 0.317(12) 0.170(8) -0.004(9) 0.036(6) 0.119(6)
C11 0.210(11) 0.228(11) 0.156(8) 0.049(7) -0.015(8) 0.037(9)
C12 0.36(2) 0.223(13) 0.139(8) -0.003(9) -0.012(12) 0.003(15)
C13 0.45(3) 0.550(18) 0.379(11) -0.346(8) -0.178(13) 0.090(19)
C14 0.269(16) 0.231(12) 0.203(11) 0.044(10) -0.001(12) -0.056(12)
C15 0.39(2) 0.46(3) 0.125(7) 0.042(12) -0.070(11) -0.14(2)
C16 0.244(11) 0.235(11) 0.100(5) 0.009(6) -0.025(6) -0.067(9)
C62 0.435(17) 0.79(4) 0.186(10) -0.140(17) 0.149(10) -0.371(18)
C61 0.35(2) 0.69(4) 0.204(11) 0.177(16) 0.116(12) 0.19(2)
C60 0.37(2) 1.81(8) 0.394(14) 0.62(2) 0.235(13) 0.37(4)
C59 0.341(14) 0.44(3) 0.372(14) 0.178(14) 0.233(9) 0.075(17)
C58 0.54(4) 0.38(3) 0.39(3) -0.01(3) 0.08(3) 0.19(3)
C57 1.38(9) 0.58(4) 0.219(15) 0.16(2) 0.26(3) 0.40(6)
C143 0.289(16) 0.222(12) 0.129(7) 0.005(8) 0.001(10) 0.003(13)
F10 0.145(5) 0.434(13) 0.527(19) 0.109(14) 0.006(8) 0.101(6)
C65 0.110(5) 0.157(7) 0.198(9) 0.000(7) 0.007(6) -0.010(5)
C75 0.129(6) 0.273(14) 0.199(10) -0.008(11) 0.014(7) -0.044(8)
C76 0.195(9) 0.279(11) 0.314(15) -0.115(11) 0.052(11) -0.117(7)
C77 0.187(12) 0.272(14) 0.66(4) -0.16(2) 0.069(19) -0.088(10)
C78 0.160(9) 0.42(3) 0.299(19) -0.02(2) 0.041(11) -0.075(13)
C79 0.306(19) 0.339(18) 0.316(16) 0.134(13) 0.084(14) -0.054(15)
C74 0.183(9) 0.37(2) 0.188(10) -0.008(13) -0.058(8) -0.060(11)
C34 0.39(2) 0.184(10) 0.226(12) -0.047(10) -0.097(13) 0.082(12)
C33 0.414(19) 0.297(10) 0.245(10) -0.154(7) -0.056(12) 0.187(10)
C32 0.32(2) 0.410(13) 0.521(16) -0.356(9) 0.068(16) -0.006(15)
C31 0.421(17) 0.520(19) 0.42(2) -0.158(15) 0.064(15) 0.293(11)
C36 0.46(2) 0.204(12) 0.226(10) -0.050(9) -0.171(10) -0.001(14)
C35 0.37(2) 0.218(13) 0.312(16) 0.081(11) -0.127(14) 0.023(14)
C64 0.176(11) 0.296(18) 0.257(16) -0.030(15) -0.028(11) 0.006(12)
C106 0.132(6) 0.301(15) 0.192(10) -0.018(11) 0.023(7) 0.047(8)
C66 0.114(6) 0.180(8) 0.248(11) 0.052(8) 0.006(7) 0.010(6)
C67 0.236(12) 0.176(8) 0.188(9) 0.057(7) -0.009(9) 0.019(9)
C48 0.846(17) 0.347(8) 0.265(12) 0.138(9) 0.277(11) 0.441(7)
F32 0.323(8) 0.145(4) 0.385(11) -0.020(6) 0.104(8) 0.075(4)
F21 0.262(8) 0.285(9) 0.312(11) 0.006(9) -0.001(9) 0.093(7)
F39 0.332(10) 0.257(7) 0.283(9) 0.072(7) 0.036(8) 0.123(6)
C153 0.137(6) 0.196(9) 0.197(9) 0.040(8) -0.029(6) -0.042(6)
F19 0.214(6) 0.293(8) 0.544(18) -0.139(10) -0.074(9) 0.109(6)
F37 0.257(7) 0.344(10) 0.265(9) -0.053(8) -0.020(7) 0.126(6)
F34 0.263(8) 0.308(10) 0.388(15) -0.013(11) -0.019(10) 0.116(7)
C154 0.215(9) 0.184(8) 0.172(7) -0.064(6) 0.046(7) -0.061(7)
F13 0.180(6) 0.400(14) 0.455(18) 0.050(14) 0.000(9) 0.087(7)
F38 0.333(9) 0.299(8) 0.366(13) 0.084(9) 0.079(9) 0.156(6)
F20 0.376(11) 0.364(9) 0.320(10) -0.140(8) -0.079(9) 0.183(7)
F14 0.165(6) 0.299(11) 1.01(4) -0.08(2) -0.011(15) 0.067(7)
C63 0.162(6) 0.37(2) 0.389(16) -0.064(16) 0.147(7) -0.094(9)
C49 0.215(10) 0.153(7) 0.220(11) -0.028(7) 0.010(9) 0.064(6)
F36 0.274(8) 0.287(8) 0.50(2) -0.030(11) -0.029(11) 0.142(6)
C54 0.266(12) 0.43(2) 0.168(9) -0.075(12) -0.083(8) 0.146(13)
C55 0.355(16) 0.277(13) 0.192(10) -0.040(9) 0.074(10) 0.128(11)
C56 0.40(2) 0.67(4) 0.180(12) -0.047(19) 0.099(12) -0.27(2)
C51 0.415(17) 0.282(12) 0.244(14) -0.054(12) -0.098(14) 0.199(10)
C52 0.174(8) 0.61(3) 0.191(9) -0.126(12) 0.023(7) 0.128(11)
C53 0.30(2) 1.55(11) 0.142(10) 0.13(3) 0.068(12) -0.02(5)
C91 0.261(10) 0.418(15) 0.158(9) -0.046(10) -0.028(8) 0.205(8)
C90 0.219(7) 0.257(9) 0.182(8) -0.054(8) -0.064(7) 0.141(6)
C89 0.202(8) 0.204(8) 0.125(6) -0.018(6) -0.016(6) 0.092(6)
C88 0.247(9) 0.171(6) 0.193(9) -0.038(6) -0.025(8) 0.122(5)
C87 0.304(19) 0.266(16) 0.184(11) -0.051(11) 0.012(13) -0.012(16)
C92 0.341(11) 0.324(11) 0.215(12) 0.023(10) 0.075(10) 0.223(7)
F31 0.333(10) 0.211(6) 0.353(12) -0.040(8) -0.033(10) 0.105(6)
C9 0.223(11) 0.201(10) 0.122(6) -0.025(7) -0.009(7) 0.004(9)
C146 0.69(2) 0.264(9) 0.186(10) -0.077(8) 0.122(14) -0.285(10)
C147 0.232(14) 0.159(9) 0.35(2) 0.009(13) 0.046(15) 0.009(10)
C148 0.522(18) 0.30(2) 0.55(2) 0.011(19) 0.403(11) 0.059(18)
C149 0.569(16) 0.425(18) 0.47(2) -0.057(16) 0.303(12) -0.317(11)
C150 2.00(11) 1.19(5) 1.06(3) 0.93(2) 1.11(4) 0.92(7)
C145 0.80(4) 0.265(15) 0.214(13) 0.046(11) 0.134(18) -0.179(19)
C140 0.48(3) 0.258(10) 0.444(19) 0.198(9) -0.055(18) 0.120(12)
C141 0.44(2) 0.130(6) 0.198(11) 0.014(7) -0.001(14) 0.093(9)
C136 0.207(12) 0.231(14) 0.294(18) 0.012(14) -0.013(13) -0.051(11)
C137 0.44(3) 0.296(17) 0.33(2) -0.137(13) -0.03(2) -0.091(18)
C138 0.44(3) 0.141(9) 0.47(3) -0.089(12) -0.17(2) 0.037(13)
C139 0.45(2) 0.168(10) 0.254(12) 0.000(10) -0.180(11) 0.013(13)
F35 0.282(7) 0.413(10) 0.380(15) -0.041(11) -0.022(9) 0.199(6)
F24 0.311(6) 0.363(8) 0.352(11) 0.071(9) 0.125(7) 0.207(5)
F41 0.59(2) 0.161(6) 0.440(17) 0.009(9) 0.141(16) 0.064(10)
F23 0.259(7) 0.258(7) 0.354(11) 0.004(8) 0.086(7) 0.107(5)
F42 0.492(18) 0.219(7) 0.309(12) -0.015(8) -0.016(13) 0.104(9)
F40 0.346(12) 0.233(8) 0.60(3) -0.004(13) 0.028(16) 0.113(7)
C135 0.426(19) 0.299(14) 0.187(9) -0.001(10) -0.063(11) -0.064(14)
C152 0.134(6) 0.184(9) 0.210(10) -0.012(8) 0.018(7) -0.013(7)
F27 1.16(5) 0.130(5) 0.247(9) -0.011(6) 0.121(18) -0.004(14)
C156 0.188(10) 0.289(16) 0.210(12) 0.039(12) -0.009(10) -0.050(11)
C144 0.255(10) 0.147(6) 0.168(8) -0.012(6) -0.015(8) -0.087(6)
F26 1.05(5) 0.282(11) 0.64(3) 0.137(16) -0.05(4) -0.242(18)
C151 0.108(5) 0.280(14) 0.305(15) 0.060(13) -0.060(7) -0.053(7)
C30 1.99(12) 0.239(14) 0.179(14) 0.045(12) -0.05(4) -0.40(3)
C8 0.181(9) 0.261(13) 0.195(9) 0.062(9) -0.051(8) -0.013(10)
F25 1.17(5) 0.360(15) 0.214(10) -0.033(10) -0.01(2) -0.25(2)
F7 0.142(4) 0.577(14) 0.353(7) 0.228(7) -0.086(4) 0.024(6)
F22 0.241(6) 0.404(10) 0.369(14) -0.049(11) -0.022(8) 0.172(6)
C155 0.171(9) 0.282(14) 0.283(13) -0.094(11) -0.055(9) -0.043(9)
C114 0.410(17) 0.367(17) 0.307(18) -0.047(16) -0.150(13) 0.230(11)
C43 0.307(10) 0.342(11) 0.187(10) -0.071(9) -0.063(9) 0.220(7)
F12 0.245(6) 0.575(14) 0.201(7) -0.040(9) -0.025(6) 0.208(6)
F33 0.423(13) 0.216(7) 0.426(13) -0.065(8) 0.166(10) 0.053(8)
F9 0.160(4) 0.471(12) 0.206(5) 0.118(6) -0.021(4) 0.061(6)
F1 0.244(7) 0.430(14) 0.412(14) -0.081(12) -0.070(8) -0.123(8)
F3 0.396(11) 0.405(12) 0.445(13) -0.113(9) -0.151(9) -0.158(8)
C107 0.222(8) 0.478(16) 0.32(2) -0.029(16) -0.047(11) 0.233(7)
C142 0.254(13) 0.153(8) 0.256(14) 0.000(9) -0.023(12) -0.064(8)
F11 0.197(5) 0.356(9) 0.324(11) 0.038(9) 0.049(6) 0.139(5)
C93 0.203(9) 0.86(4) 0.250(15) 0.16(2) 0.087(10) 0.247(14)
C100 0.56(3) 0.45(2) 0.44(3) 0.15(2) -0.01(3) -0.302(16)
C157 0.185(12) 0.51(2) 0.43(2) -0.251(16) -0.024(14) -0.080(14)
C128 0.426(19) 0.299(14) 0.187(9) -0.001(10) -0.063(11) -0.064(14)
F15 0.271(7) 0.224(8) 0.718(18) 0.074(10) -0.247(7) 0.019(6)
C121 0.171(9) 0.73(3) 0.154(8) 0.150(12) 0.001(7) 0.126(13)
C50 0.42(3) 0.166(11) 0.278(17) -0.021(12) -0.095(18) -0.019(15)
F8 0.313(11) 0.95(3) 0.53(2) -0.21(2) -0.018(14) 0.308(12)
F16 0.228(6) 0.363(11) 0.166(5) 0.015(6) -0.045(5) 0.067(7)
F17 0.283(9) 0.472(17) 0.160(5) 0.015(8) -0.024(6) 0.078(11)
F18 0.362(11) 0.370(14) 0.388(13) -0.018(12) -0.160(9) 0.123(10)
F6 0.219(9) 0.368(15) 0.56(2) -0.079(17) 0.022(13) -0.057(10)
F5 0.246(10) 0.367(15) 0.484(19) -0.108(15) -0.016(13) 0.006(11)
F4 0.238(10) 0.51(2) 0.407(18) 0.080(18) -0.024(12) -0.060(13)
F2 0.70(3) 0.486(16) 0.72(3) -0.346(14) 0.08(3) -0.225(18)
F29 0.67(2) 0.550(16) 0.491(16) -0.209(11) -0.147(13) -0.256(13)
C23 0.38(2) 0.275(17) 0.58(4) 0.00(2) -0.17(2) -0.150(14)
F28 0.62(2) 0.467(16) 0.468(16) -0.134(11) -0.187(13) -0.211(12)
F30 0.616(17) 0.493(14) 0.282(12) -0.021(11) -0.050(13) -0.333(10)

loop_
_atom_type_symbol
_atom_type_description
_atom_type_scat_dispersion_real
_atom_type_scat_dispersion_imag
_atom_type_scat_source
C C 0.0181 0.0091 'International Tables Vol C Tables 4.2.6.8 and 6.1.1.4'
H H 0.0000 0.0000 'International Tables Vol C Tables 4.2.6.8 and 6.1.1.4'
Ag Ag 0.1306 4.2820 'International Tables Vol C Tables 4.2.6.8 and 6.1.1.4'
F F 0.0727 0.0534 'International Tables Vol C Tables 4.2.6.8 and 6.1.1.4'
P P 0.2955 0.4335 'International Tables Vol C Tables 4.2.6.8 and 6.1.1.4'
S S 0.3331 0.5567 'International Tables Vol C Tables 4.2.6.8 and 6.1.1.4'

loop_
_exptl_crystal_face_index_h
_exptl_crystal_face_index_k
_exptl_crystal_face_index_l
_exptl_crystal_face_perp_dist
-2 -1 -5 0.1230
2 -1 5 0.1757
0 -1 0 0.0313
0 1 0 0.0487
-1 -1 0 0.0371
1 1 0 0.0603
1 -2 -5 0.1195
5 -1 0 0.0375
-5 1 0 0.0429
0 5 4 0.1456
-2 0 5 0.1672

loop_
_geom_angle_atom_site_label_1
_geom_angle_atom_site_label_2
_geom_angle_atom_site_label_3
_geom_angle
_geom_angle_site_symmetry_1
_geom_angle_site_symmetry_3
Ag12 Ag13 Ag20 117.65(3) . 5
Ag12 Ag13 Ag14 130.24(3) . .
Ag12 Ag13 Ag24 117.60(3) . .
Ag11 Ag13 Ag12 58.78(2) . .
Ag11 Ag13 Ag2 107.74(3) . 9
Ag11 Ag13 Ag22 62.62(2) . 5
Ag11 Ag13 Ag20 61.77(2) . 5
Ag11 Ag13 Ag9 115.43(3) . .
Ag11 Ag13 Ag1 110.66(3) . 9
Ag11 Ag13 Ag16 113.00(3) . .
Ag11 Ag13 Ag14 111.56(3) . .
Ag11 Ag13 Ag24 168.23(3) . .
Ag2 Ag13 Ag12 59.84(2) 9 .
Ag2 Ag13 Ag20 161.87(3) 9 5
Ag2 Ag13 Ag1 58.07(2) 9 9
Ag2 Ag13 Ag16 59.16(2) 9 .
Ag2 Ag13 Ag14 136.43(3) 9 .
Ag2 Ag13 Ag24 63.37(2) 9 .
Ag22 Ag13 Ag12 105.95(3) 5 .
Ag22 Ag13 Ag2 103.78(3) 5 9
Ag22 Ag13 Ag20 58.65(2) 5 5
Ag22 Ag13 Ag1 58.71(2) 5 9
Ag22 Ag13 Ag16 161.39(3) 5 .
Ag22 Ag13 Ag14 110.39(3) 5 .
Ag22 Ag13 Ag24 110.60(3) 5 .
Ag15 Ag13 Ag12 60.61(2) . .
Ag15 Ag13 Ag11 62.98(2) . .
Ag15 Ag13 Ag2 112.09(3) . 9
Ag15 Ag13 Ag22 121.31(3) . 5
Ag15 Ag13 Ag20 77.47(3) . 5
Ag15 Ag13 Ag9 129.71(3) . .
Ag15 Ag13 Ag1 167.36(3) . 9
Ag15 Ag13 Ag16 64.99(2) . .
Ag15 Ag13 Ag14 71.71(3) . .
Ag15 Ag13 Ag24 126.52(3) . .
Ag20 Ag13 Ag14 60.34(2) 5 .
Ag20 Ag13 Ag24 124.37(3) 5 .
Ag9 Ag13 Ag12 166.48(3) . .
Ag9 Ag13 Ag2 115.15(3) . 9
Ag9 Ag13 Ag22 61.93(2) . 5
Ag9 Ag13 Ag20 62.65(2) . 5
Ag9 Ag13 Ag1 62.51(2) . 9
Ag9 Ag13 Ag16 129.81(3) . .
Ag9 Ag13 Ag14 62.65(2) . .
Ag9 Ag13 Ag24 65.29(3) . .
Ag1 Ag13 Ag12 106.80(3) 9 .
Ag1 Ag13 Ag20 109.87(3) 9 5
Ag1 Ag13 Ag14 120.75(3) 9 .
Ag1 Ag13 Ag24 58.53(2) 9 .
Ag16 Ag13 Ag12 60.27(2) . .
Ag16 Ag13 Ag20 137.37(3) . 5
Ag16 Ag13 Ag1 110.95(3) . 9
Ag16 Ag13 Ag14 88.15(3) . .
Ag16 Ag13 Ag24 70.08(3) . .
Ag24 Ag13 Ag14 79.53(3) . .
Ag13 Ag12 Ag16 59.72(2) . .
Ag13 Ag12 Ag3 87.55(2) . .
Ag13 Ag12 Ag18 98.41(3) . 5
Ag13 Ag12 Ag18 138.64(3) . .
Ag13 Ag12 Ag17 147.77(3) . .
Ag12 Ag12 Ag13 112.77(3) 5 .
Ag12 Ag12 Ag13 146.972(18) 9 .
Ag12 Ag12 Ag12 60.000(1) 5 9
Ag12 Ag12 Ag16 127.42(4) 9 .
Ag12 Ag12 Ag16 172.11(4) 5 .
Ag12 Ag12 Ag3 60.381(15) 9 .
Ag12 Ag12 Ag3 60.381(15) 5 .
Ag12 Ag12 Ag18 104.31(2) 9 5
Ag12 Ag12 Ag18 106.78(2) 5 .
Ag12 Ag12 Ag18 62.60(2) 5 5
Ag12 Ag12 Ag18 66.09(3) 9 .
Ag12 Ag12 Ag17 61.120(17) 9 .
Ag12 Ag12 Ag17 61.120(17) 5 .
Ag11 Ag12 Ag13 112.78(3) 9 .
Ag11 Ag12 Ag13 58.69(2) . .
Ag11 Ag12 Ag12 119.05(3) . 9
Ag11 Ag12 Ag12 59.78(3) . 5
Ag11 Ag12 Ag12 117.98(3) 9 5
Ag11 Ag12 Ag12 58.69(3) 9 9
Ag11 Ag12 Ag11 162.91(4) . 9
Ag11 Ag12 Ag2 106.73(3) . 9
Ag11 Ag12 Ag2 58.58(2) 9 9
Ag11 Ag12 Ag15 61.92(2) . .
Ag11 Ag12 Ag15 128.50(3) 9 .
Ag11 Ag12 Ag16 112.42(3) . .
Ag11 Ag12 Ag16 69.01(2) 9 .
Ag11 Ag12 Ag3 82.13(2) 9 .
Ag11 Ag12 Ag3 82.68(2) . .
Ag11 Ag12 Ag18 142.35(3) . .
Ag11 Ag12 Ag18 142.92(3) 9 5
Ag11 Ag12 Ag18 53.30(2) . 5
Ag11 Ag12 Ag18 54.32(2) 9 .
Ag11 Ag12 Ag17 96.05(2) 9 .
Ag11 Ag12 Ag17 96.73(2) . .
Ag2 Ag12 Ag13 58.70(2) 9 .
Ag2 Ag12 Ag12 95.67(2) 9 9
Ag2 Ag12 Ag12 120.795(18) 9 5
Ag2 Ag12 Ag15 108.74(3) 9 .
Ag2 Ag12 Ag16 58.60(2) 9 .
Ag2 Ag12 Ag3 60.78(2) 9 .
Ag2 Ag12 Ag18 109.80(3) 9 .
Ag2 Ag12 Ag18 156.94(3) 9 5
Ag2 Ag12 Ag17 153.32(3) 9 .
Ag15 Ag12 Ag13 57.84(2) . .
Ag15 Ag12 Ag12 110.81(3) . 5
Ag15 Ag12 Ag12 154.35(2) . 9
Ag15 Ag12 Ag16 63.78(2) . .
Ag15 Ag12 Ag3 139.27(3) . .
Ag15 Ag12 Ag18 97.35(3) . .
Ag15 Ag12 Ag18 53.95(2) . 5
Ag15 Ag12 Ag17 93.28(3) . .
Ag16 Ag12 Ag3 119.34(3) . .
Ag16 Ag12 Ag18 114.54(3) . 5
Ag16 Ag12 Ag18 80.11(3) . .
Ag16 Ag12 Ag17 123.47(3) . .
Ag3 Ag12 Ag18 120.09(3) . 5
Ag3 Ag12 Ag18 123.38(3) . .
Ag3 Ag12 Ag17 111.31(3) . .
Ag18 Ag12 Ag18 89.07(3) . 5
Ag17 Ag12 Ag18 50.77(2) . .
Ag17 Ag12 Ag18 49.73(2) . 5
Ag13 Ag11 Ag12 62.53(2) . .
Ag13 Ag11 Ag12 117.72(3) . 5
Ag13 Ag11 Ag22 58.98(2) . 5
Ag13 Ag11 Ag15 58.50(2) . .
Ag13 Ag11 Ag20 61.19(2) . 5
Ag13 Ag11 Ag16 159.50(3) . 5
Ag13 Ag11 Ag21 113.71(3) . 5
Ag13 Ag11 Ag19 107.46(3) . 5
Ag13 Ag11 Ag18 116.11(3) . 5
Ag12 Ag11 Ag12 61.52(3) . 5
Ag12 Ag11 Ag22 115.19(3) 5 5
Ag12 Ag11 Ag22 106.02(3) . 5
Ag12 Ag11 Ag15 60.36(2) . .
Ag12 Ag11 Ag15 110.96(3) 5 .
Ag12 Ag11 Ag20 172.36(3) 5 5
Ag12 Ag11 Ag20 120.63(3) . 5
Ag12 Ag11 Ag16 117.96(3) . 5
Ag12 Ag11 Ag16 56.67(2) 5 5
Ag12 Ag11 Ag21 163.07(3) . 5
Ag12 Ag11 Ag21 111.68(3) 5 5
Ag12 Ag11 Ag19 124.39(3) 5 5
Ag12 Ag11 Ag19 122.59(3) . 5
Ag12 Ag11 Ag18 73.85(3) . 5
Ag2 Ag11 Ag13 104.43(3) . .
Ag2 Ag11 Ag12 61.20(2) . 5
Ag2 Ag11 Ag12 99.25(3) . .
Ag2 Ag11 Ag22 59.17(2) . 5
Ag2 Ag11 Ag15 157.20(3) . .
Ag2 Ag11 Ag20 111.32(3) . 5
Ag2 Ag11 Ag16 55.12(2) . 5
Ag2 Ag11 Ag21 64.96(2) . 5
Ag2 Ag11 Ag19 135.63(3) . 5
Ag2 Ag11 Ag18 127.62(3) . 5
Ag22 Ag11 Ag15 113.82(3) 5 .
Ag22 Ag11 Ag20 57.39(2) 5 5
Ag22 Ag11 Ag16 103.83(3) 5 5
Ag22 Ag11 Ag19 115.12(3) 5 5
Ag15 Ag11 Ag20 75.30(2) . 5
Ag15 Ag11 Ag16 141.32(3) . 5
Ag15 Ag11 Ag19 67.07(2) . 5
Ag20 Ag11 Ag16 121.34(3) 5 5
Ag20 Ag11 Ag19 61.57(2) 5 5
Ag21 Ag11 Ag22 61.45(2) 5 5
Ag21 Ag11 Ag15 133.60(3) 5 .
Ag21 Ag11 Ag20 64.03(2) 5 5
Ag21 Ag11 Ag16 59.15(2) 5 5
Ag21 Ag11 Ag19 74.28(3) 5 5
Ag19 Ag11 Ag16 89.58(3) 5 5
Ag18 Ag11 Ag12 70.92(3) 5 5
Ag18 Ag11 Ag22 173.21(3) 5 5
Ag18 Ag11 Ag15 60.00(3) 5 .
Ag18 Ag11 Ag20 116.59(3) 5 5
Ag18 Ag11 Ag16 81.90(3) 5 5
Ag18 Ag11 Ag21 120.02(3) 5 5
Ag18 Ag11 Ag19 60.73(3) 5 5
Ag13 Ag2 Ag12 61.46(2) 5 5
Ag13 Ag2 Ag4 117.31(3) 5 9
Ag13 Ag2 Ag23 120.07(3) 5 5
Ag13 Ag2 Ag3 88.93(2) 5 .
Ag13 Ag2 Ag21 120.71(3) 5 5
Ag13 Ag2 Ag24 59.92(2) 5 5
Ag12 Ag2 Ag3 60.54(3) 5 .
Ag12 Ag2 Ag21 105.87(3) 5 5
Ag12 Ag2 Ag24 115.95(3) 5 5
Ag11 Ag2 Ag13 116.79(3) . 5
Ag11 Ag2 Ag12 60.22(2) . 5
Ag11 Ag2 Ag22 62.75(2) . 5
Ag11 Ag2 Ag4 112.06(3) . 9
Ag11 Ag2 Ag23 117.24(3) . 5
Ag11 Ag2 Ag16 70.92(2) . 5
Ag11 Ag2 Ag3 82.82(3) . .
Ag11 Ag2 Ag21 58.38(2) . 5
Ag11 Ag2 Ag24 134.72(3) . 5
Ag22 Ag2 Ag13 178.53(3) 5 5
Ag22 Ag2 Ag12 117.53(3) 5 5
Ag22 Ag2 Ag4 62.10(2) 5 9
Ag22 Ag2 Ag23 61.00(2) 5 5
Ag22 Ag2 Ag16 119.01(3) 5 5
Ag22 Ag2 Ag3 89.62(2) 5 .
Ag22 Ag2 Ag21 60.40(2) 5 5
Ag22 Ag2 Ag24 121.46(3) 5 5
Ag1 Ag2 Ag13 62.25(2) . 5
Ag1 Ag2 Ag12 111.43(3) . 5
Ag1 Ag2 Ag11 165.64(3) . .
Ag1 Ag2 Ag22 117.80(3) . 5
Ag1 Ag2 Ag4 60.70(2) . 9
Ag1 Ag2 Ag23 71.42(3) . 5
Ag1 Ag2 Ag16 116.82(3) . 5
Ag1 Ag2 Ag3 82.83(3) . .
Ag1 Ag2 Ag21 135.49(3) . 5
Ag1 Ag2 Ag24 58.60(2) . 5
Ag4 Ag2 Ag12 121.18(3) 9 5
Ag4 Ag2 Ag3 60.63(3) 9 .
Ag4 Ag2 Ag21 117.37(3) 9 5
Ag4 Ag2 Ag24 106.92(3) 9 5
Ag23 Ag2 Ag12 176.96(3) 5 5
Ag23 Ag2 Ag4 60.91(3) 5 9
Ag23 Ag2 Ag3 121.49(3) 5 .
Ag23 Ag2 Ag21 71.11(3) 5 5
Ag23 Ag2 Ag24 64.35(3) 5 5
Ag16 Ag2 Ag13 61.67(2) 5 5
Ag16 Ag2 Ag12 61.64(2) 5 5
Ag16 Ag2 Ag4 176.52(3) 5 9
Ag16 Ag2 Ag23 116.36(3) 5 5
Ag16 Ag2 Ag3 122.15(3) 5 .
Ag16 Ag2 Ag21 62.33(2) 5 5
Ag16 Ag2 Ag24 69.63(3) 5 5
Ag3 Ag2 Ag21 138.20(3) . 5
Ag3 Ag2 Ag24 137.97(3) . 5
Ag21 Ag2 Ag24 83.81(3) 5 5
Ag13 Ag22 Ag11 58.39(2) 9 9
Ag13 Ag22 Ag2 103.12(3) 9 9
Ag13 Ag22 Ag9 58.77(2) 9 9
Ag13 Ag22 Ag4 105.02(3) 9 5
Ag13 Ag22 Ag23 160.68(3) 9 .
Ag13 Ag22 Ag21 110.11(3) 9 .
Ag13 Ag22 Ag25 112.54(3) 9 .
Ag11 Ag22 Ag4 106.14(3) 9 5
Ag11 Ag22 Ag21 57.96(2) 9 .
Ag11 Ag22 Ag25 121.83(3) 9 .
Ag2 Ag22 Ag11 58.07(2) 9 9
Ag2 Ag22 Ag9 161.50(3) 9 9
Ag2 Ag22 Ag4 59.31(2) 9 5
Ag2 Ag22 Ag23 59.79(2) 9 .
Ag2 Ag22 Ag21 63.21(2) 9 .
Ag2 Ag22 Ag25 135.70(3) 9 .
Ag20 Ag22 Ag13 62.57(2) . 9
Ag20 Ag22 Ag11 61.68(2) . 9
Ag20 Ag22 Ag2 114.21(3) . 9
Ag20 Ag22 Ag9 62.94(2) . 9
Ag20 Ag22 Ag4 165.54(3) . 5
Ag20 Ag22 Ag23 130.49(3) . .
Ag20 Ag22 Ag21 64.30(3) . .
Ag20 Ag22 Ag25 64.65(2) . .
Ag9 Ag22 Ag11 109.18(3) 9 9
Ag9 Ag22 Ag4 118.51(3) 9 5
Ag9 Ag22 Ag21 123.90(3) 9 .
Ag9 Ag22 Ag25 61.42(2) 9 .
Ag1 Ag22 Ag13 62.11(2) 5 9
Ag1 Ag22 Ag11 109.99(3) 5 9
Ag1 Ag22 Ag2 107.08(3) 5 9
Ag1 Ag22 Ag20 116.13(3) 5 .
Ag1 Ag22 Ag9 62.60(2) 5 9
Ag1 Ag22 Ag4 58.65(2) 5 5
Ag1 Ag22 Ag23 111.86(3) 5 .
Ag1 Ag22 Ag21 166.97(3) 5 .
Ag1 Ag22 Ag25 112.34(3) 5 .
Ag1 Ag22 Ag7 61.91(3) 5 9
Ag4 Ag22 Ag21 117.39(3) 5 .
Ag4 Ag22 Ag25 129.50(3) 5 .
Ag23 Ag22 Ag11 112.03(3) . 9
Ag23 Ag22 Ag9 137.15(3) . 9
Ag23 Ag22 Ag4 59.60(2) . 5
Ag23 Ag22 Ag21 71.79(3) . .
Ag23 Ag22 Ag25 86.78(3) . .
Ag21 Ag22 Ag25 79.99(3) . .
Ag7 Ag22 Ag13 119.27(3) 9 9
Ag7 Ag22 Ag11 167.80(3) 9 9
Ag7 Ag22 Ag2 113.93(3) 9 9
Ag7 Ag22 Ag20 129.33(3) 9 .
Ag7 Ag22 Ag9 76.01(3) 9 9
Ag7 Ag22 Ag4 62.13(3) 9 5
Ag7 Ag22 Ag23 66.08(3) 9 .
Ag7 Ag22 Ag21 128.96(3) 9 .
Ag7 Ag22 Ag25 70.37(3) 9 .
Ag13 Ag15 Ag12 61.56(2) . .
Ag13 Ag15 Ag11 58.52(2) . .
Ag13 Ag15 Ag16 59.08(2) . .
Ag13 Ag15 Ag14 56.18(2) . .
Ag13 Ag15 Ag19 100.05(3) . 5
Ag13 Ag15 Ag18 114.38(3) . 5
Ag12 Ag15 Ag11 57.72(2) . .
Ag12 Ag15 Ag16 58.65(2) . .
Ag12 Ag15 Ag14 116.19(3) . .
Ag12 Ag15 Ag19 110.92(3) . 5
Ag11 Ag15 Ag16 105.06(3) . .
Ag11 Ag15 Ag14 97.85(3) . .
Ag11 Ag15 Ag19 57.01(2) . 5
Ag16 Ag15 Ag14 78.30(3) . .
Ag16 Ag15 Ag19 158.94(3) . 5
Ag19 Ag15 Ag14 92.51(3) 5 .
Ag18 Ag15 Ag12 71.88(3) 5 .
Ag18 Ag15 Ag11 58.18(3) 5 .
Ag18 Ag15 Ag16 126.42(3) 5 .
Ag18 Ag15 Ag14 147.40(4) 5 .
Ag18 Ag15 Ag19 56.63(3) 5 5
S8 Ag15 Ag13 107.71(7) . .
S8 Ag15 Ag12 164.15(7) . .
S8 Ag15 Ag11 128.73(7) . .
S8 Ag15 Ag16 106.26(7) . .
S8 Ag15 Ag14 51.57(6) . .
S8 Ag15 Ag19 81.55(6) . 5
S8 Ag15 Ag18 123.96(7) . 5
S8 Ag15 S4 114.55(8) . .
S4 Ag15 Ag13 126.77(6) . .
S4 Ag15 Ag12 69.56(6) . .
S4 Ag15 Ag11 110.67(6) . .
S4 Ag15 Ag16 78.68(6) . .
S4 Ag15 Ag14 147.08(6) . .
S4 Ag15 Ag19 116.45(6) . 5
S4 Ag15 Ag18 65.25(6) . 5
Ag13 Ag20 Ag11 57.03(2) 9 9
Ag13 Ag20 Ag9 56.67(2) 9 9
Ag13 Ag20 Ag14 60.21(2) 9 9
Ag13 Ag20 Ag21 104.07(3) 9 .
Ag13 Ag20 Ag19 102.80(3) 9 .
Ag13 Ag20 Ag25 106.24(3) 9 .
Ag11 Ag20 Ag9 106.27(3) 9 9
Ag11 Ag20 Ag14 107.55(3) 9 9
Ag11 Ag20 Ag21 56.41(2) 9 .
Ag11 Ag20 Ag19 59.57(2) 9 .
Ag11 Ag20 Ag25 117.07(3) 9 .
Ag22 Ag20 Ag13 58.78(2) . 9
Ag22 Ag20 Ag11 60.93(2) . 9
Ag22 Ag20 Ag9 59.81(2) . 9
Ag22 Ag20 Ag14 110.39(3) . 9
Ag22 Ag20 Ag21 59.92(2) . .
Ag22 Ag20 Ag19 116.55(3) . .
Ag22 Ag20 Ag25 60.21(2) . .
Ag9 Ag20 Ag21 116.84(3) 9 .
Ag9 Ag20 Ag19 158.82(3) 9 .
Ag9 Ag20 Ag25 59.06(2) 9 .
Ag14 Ag20 Ag9 60.59(2) 9 9
Ag14 Ag20 Ag21 163.45(3) 9 .
Ag14 Ag20 Ag19 106.45(3) 9 .
Ag14 Ag20 Ag25 111.75(3) 9 .
Ag21 Ag20 Ag25 76.22(3) . .
Ag19 Ag20 Ag21 70.32(3) . .
Ag19 Ag20 Ag25 139.92(3) . .
S2 Ag20 Ag13 137.02(7) . 9
S2 Ag20 Ag11 114.54(7) . 9
S2 Ag20 Ag22 160.55(7) . .
S2 Ag20 Ag9 135.11(7) . 9
S2 Ag20 Ag14 89.06(6) . 9
S2 Ag20 Ag21 101.27(7) . .
S2 Ag20 Ag19 55.00(6) . .
S2 Ag20 Ag25 113.21(7) . .
Ag13 Ag9 Ag22 59.30(2) . 5
Ag13 Ag9 Ag20 60.68(2) . 5
Ag13 Ag9 Ag1 60.36(2) . 9
Ag13 Ag9 Ag14 61.04(2) . .
Ag13 Ag9 Ag24 59.31(2) . .
Ag13 Ag9 Ag25 112.35(3) . 5
Ag13 Ag9 Ag8 114.68(3) . .
Ag22 Ag9 Ag20 57.25(2) 5 5
Ag22 Ag9 Ag1 57.25(2) 5 9
Ag22 Ag9 Ag14 107.14(3) 5 .
Ag22 Ag9 Ag24 104.21(3) 5 .
Ag22 Ag9 Ag25 60.68(2) 5 5
Ag22 Ag9 Ag8 103.51(3) 5 .
Ag20 Ag9 Ag14 59.24(2) 5 .
Ag20 Ag9 Ag24 116.94(3) 5 .
Ag20 Ag9 Ag25 62.47(3) 5 5
Ag1 Ag9 Ag20 106.78(3) 9 5
Ag1 Ag9 Ag14 117.30(3) 9 .
Ag1 Ag9 Ag24 56.10(2) 9 .
Ag1 Ag9 Ag25 107.44(3) 9 5
Ag1 Ag9 Ag8 59.08(2) 9 .
Ag14 Ag9 Ag24 76.27(3) . .
Ag14 Ag9 Ag25 113.51(3) . 5
Ag25 Ag9 Ag24 163.36(3) 5 .
Ag8 Ag9 Ag20 160.46(3) . 5
Ag8 Ag9 Ag14 137.61(3) . .
Ag8 Ag9 Ag24 68.26(3) . .
Ag8 Ag9 Ag25 106.78(3) . 5
S10 Ag9 Ag13 158.85(7) . .
S10 Ag9 Ag22 138.50(7) . 5
S10 Ag9 Ag20 134.60(7) . 5
S10 Ag9 Ag1 115.45(7) . 9
S10 Ag9 Ag14 110.85(7) . .
S10 Ag9 Ag24 100.46(7) . .
S10 Ag9 Ag25 88.78(7) . 5
S10 Ag9 Ag8 56.42(7) . .
Ag13 Ag1 Ag9 57.13(2) 5 5
Ag13 Ag1 Ag23 105.00(3) 5 5
Ag13 Ag1 Ag8 113.26(3) 5 5
Ag2 Ag1 Ag13 59.67(2) . 5
Ag2 Ag1 Ag22 105.40(3) . 9
Ag2 Ag1 Ag9 111.73(3) . 5
Ag2 Ag1 Ag4 60.71(2) . 9
Ag2 Ag1 Ag4 99.13(3) . .
Ag2 Ag1 Ag23 55.09(2) . 5
Ag2 Ag1 Ag24 64.98(2) . 5
Ag2 Ag1 Ag8 133.76(3) . 5
Ag2 Ag1 Ag7 159.51(4) . 5
Ag2 Ag1 Ag6 124.26(4) . 5
Ag22 Ag1 Ag13 59.18(2) 9 5
Ag22 Ag1 Ag9 60.15(2) 9 5
Ag22 Ag1 Ag4 62.75(2) 9 .
Ag22 Ag1 Ag4 117.98(3) 9 9
Ag22 Ag1 Ag23 160.49(3) 9 5
Ag22 Ag1 Ag24 113.38(3) 9 5
Ag22 Ag1 Ag8 107.05(3) 9 5
Ag22 Ag1 Ag7 59.13(3) 9 5
Ag22 Ag1 Ag6 120.15(4) 9 5
Ag9 Ag1 Ag23 123.27(3) 5 5
Ag4 Ag1 Ag13 105.89(3) . 5
Ag4 Ag1 Ag13 115.00(3) 9 5
Ag4 Ag1 Ag9 172.06(3) 9 5
Ag4 Ag1 Ag9 120.08(3) . 5
Ag4 Ag1 Ag4 61.36(3) . 9
Ag4 Ag1 Ag23 55.54(2) 9 5
Ag4 Ag1 Ag23 116.59(3) . 5
Ag4 Ag1 Ag24 162.81(3) . 5
Ag4 Ag1 Ag24 111.89(3) 9 5
Ag4 Ag1 Ag8 125.75(3) 9 5
Ag4 Ag1 Ag8 124.82(3) . 5
Ag4 Ag1 Ag7 62.59(3) . 5
Ag4 Ag1 Ag7 112.40(3) 9 5
Ag24 Ag1 Ag13 61.23(2) 5 5
Ag24 Ag1 Ag9 64.31(3) 5 5
Ag24 Ag1 Ag23 60.85(2) 5 5
Ag24 Ag1 Ag8 72.28(3) 5 5
Ag24 Ag1 Ag7 131.58(3) 5 5
Ag8 Ag1 Ag9 60.74(3) 5 5
Ag8 Ag1 Ag23 89.33(3) 5 5
Ag7 Ag1 Ag13 114.05(3) 5 5
Ag7 Ag1 Ag9 73.78(3) 5 5
Ag7 Ag1 Ag23 139.61(3) 5 5
Ag7 Ag1 Ag8 66.57(3) 5 5
Ag6 Ag1 Ag13 174.87(4) 5 5
Ag6 Ag1 Ag9 117.84(3) 5 5
Ag6 Ag1 Ag4 77.28(3) 5 .
Ag6 Ag1 Ag4 70.01(3) 5 9
Ag6 Ag1 Ag23 76.68(3) 5 5
Ag6 Ag1 Ag24 116.49(4) 5 5
Ag6 Ag1 Ag8 61.74(3) 5 5
Ag6 Ag1 Ag7 63.54(3) 5 5
Ag2 Ag4 Ag22 58.59(2) 5 9
Ag2 Ag4 Ag4 121.038(19) 5 9
Ag2 Ag4 Ag4 95.97(3) 5 5
Ag2 Ag4 Ag23 59.47(2) 5 9
Ag2 Ag4 Ag3 61.09(2) 5 .
Ag2 Ag4 Ag5 153.38(3) 5 .
Ag2 Ag4 Ag7 108.91(3) 5 5
Ag2 Ag4 Ag6 108.42(3) 5 9
Ag22 Ag4 Ag5 147.83(3) 9 .
Ag22 Ag4 Ag7 57.09(3) 9 5
Ag22 Ag4 Ag6 134.57(4) 9 9
Ag1 Ag4 Ag2 106.46(3) . 5
Ag1 Ag4 Ag2 58.60(2) 5 5
Ag1 Ag4 Ag22 112.70(3) 5 9
Ag1 Ag4 Ag22 58.60(2) . 9
Ag1 Ag4 Ag1 162.66(4) . 5
Ag1 Ag4 Ag4 117.97(3) 5 9
Ag1 Ag4 Ag4 119.18(3) . 5
Ag1 Ag4 Ag4 58.71(3) 5 5
Ag1 Ag4 Ag4 59.94(3) . 9
Ag1 Ag4 Ag23 111.61(3) . 9
Ag1 Ag4 Ag23 69.97(3) 5 9
Ag1 Ag4 Ag3 82.65(2) . .
Ag1 Ag4 Ag3 82.03(2) 5 .
Ag1 Ag4 Ag5 96.10(2) 5 .
Ag1 Ag4 Ag5 96.89(3) . .
Ag1 Ag4 Ag7 60.06(3) . 5
Ag1 Ag4 Ag7 130.35(3) 5 5
Ag1 Ag4 Ag6 142.76(4) . 9
Ag1 Ag4 Ag6 54.45(3) 5 9
Ag4 Ag4 Ag22 147.303(19) 5 9
Ag4 Ag4 Ag22 113.03(3) 9 9
Ag4 Ag4 Ag4 60.0 5 9
Ag4 Ag4 Ag3 60.342(15) 5 .
Ag4 Ag4 Ag3 60.341(15) 9 .
Ag4 Ag4 Ag5 60.774(17) 9 .
Ag4 Ag4 Ag5 60.775(17) 5 .
Ag4 Ag4 Ag7 154.39(2) 5 5
Ag4 Ag4 Ag7 109.22(4) 9 5
Ag4 Ag4 Ag6 110.28(3) 9 9
Ag4 Ag4 Ag6 69.55(3) 5 9
Ag23 Ag4 Ag22 59.36(2) 9 9
Ag23 Ag4 Ag4 128.28(4) 9 5
Ag23 Ag4 Ag4 171.55(4) 9 9
Ag23 Ag4 Ag3 120.50(3) 9 .
Ag23 Ag4 Ag5 123.15(3) 9 .
Ag23 Ag4 Ag7 64.10(3) 9 5
Ag23 Ag4 Ag6 76.38(3) 9 9
Ag3 Ag4 Ag22 87.95(3) . 9
Ag3 Ag4 Ag5 110.84(3) . .
Ag3 Ag4 Ag7 137.86(3) . 5
Ag3 Ag4 Ag6 126.04(3) . 9
Ag5 Ag4 Ag7 93.62(3) . 5
Ag5 Ag4 Ag6 53.56(2) . 9
Ag7 Ag4 Ag6 96.10(4) 5 9
Ag2 Ag23 Ag22 59.21(2) 9 .
Ag2 Ag23 Ag1 53.50(2) 9 9
Ag2 Ag23 Ag4 59.62(2) 9 5
Ag2 Ag23 Ag24 60.74(2) 9 .
Ag2 Ag23 Ag7 105.26(3) 9 9
Ag22 Ag23 Ag1 102.28(3) . 9
Ag22 Ag23 Ag4 61.05(2) . 5
Ag22 Ag23 Ag24 116.45(3) . .
Ag22 Ag23 Ag7 55.99(3) . 9
Ag4 Ag23 Ag1 54.49(2) 5 9
Ag4 Ag23 Ag24 103.41(3) 5 .
Ag4 Ag23 Ag7 59.20(3) 5 9
Ag24 Ag23 Ag1 52.75(2) . 9
Ag7 Ag23 Ag1 111.22(3) 9 9
Ag7 Ag23 Ag24 162.56(3) 9 .
S14 Ag23 Ag2 110.19(7) . 9
S14 Ag23 Ag22 168.21(7) . .
S14 Ag23 Ag1 72.14(6) . 9
S14 Ag23 Ag4 119.78(7) . 5
S14 Ag23 Ag24 51.84(7) . .
S14 Ag23 Ag7 135.49(7) . 9
S14 Ag23 S6 104.46(9) . .
S6 Ag23 Ag2 102.61(6) . 9
S6 Ag23 Ag22 74.76(6) . .
S6 Ag23 Ag1 149.03(7) . 9
S6 Ag23 Ag4 135.54(6) . 5
S6 Ag23 Ag24 100.15(7) . .
S6 Ag23 Ag7 92.90(7) . 9
Ag13 Ag16 Ag12 60.01(2) . .
Ag13 Ag16 Ag11 101.78(3) . 9
Ag13 Ag16 Ag15 55.93(2) . .
Ag13 Ag16 Ag21 118.05(3) . .
Ag13 Ag16 Ag24 55.36(2) . .
Ag12 Ag16 Ag11 54.32(2) . 9
Ag12 Ag16 Ag15 57.57(2) . .
Ag12 Ag16 Ag21 104.30(3) . .
Ag12 Ag16 Ag24 105.53(3) . .
Ag11 Ag16 Ag24 108.66(3) 9 .
Ag2 Ag16 Ag13 59.17(2) 9 .
Ag2 Ag16 Ag12 59.76(2) 9 .
Ag2 Ag16 Ag11 53.96(2) 9 9
Ag2 Ag16 Ag15 104.76(3) 9 .
Ag2 Ag16 Ag21 61.99(2) 9 .
Ag2 Ag16 Ag24 57.95(2) 9 .
Ag15 Ag16 Ag11 109.04(3) . 9
Ag15 Ag16 Ag24 105.84(3) . .
Ag21 Ag16 Ag11 53.57(2) . 9
Ag21 Ag16 Ag15 161.84(3) . .
Ag21 Ag16 Ag24 78.41(3) . .
S5 Ag16 Ag13 170.64(7) . .
S5 Ag16 Ag12 117.72(7) . .
S5 Ag16 Ag11 71.41(6) . 9
S5 Ag16 Ag2 111.55(7) . 9
S5 Ag16 Ag15 131.79(7) . .
S5 Ag16 Ag21 52.83(6) . .
S5 Ag16 Ag24 119.90(7) . .
S5 Ag16 S7 108.40(8) . .
S7 Ag16 Ag13 74.52(6) . .
S7 Ag16 Ag12 133.88(6) . .
S7 Ag16 Ag11 152.49(7) . 9
S7 Ag16 Ag2 104.17(6) . 9
S7 Ag16 Ag15 91.66(6) . .
S7 Ag16 Ag21 103.35(6) . .
S7 Ag16 Ag24 46.38(6) . .
Ag12 Ag3 Ag12 59.24(3) 5 9
Ag12 Ag3 Ag12 59.24(3) . 5
Ag12 Ag3 Ag12 59.24(3) . 9
Ag12 Ag3 Ag2 117.58(3) . 5
Ag12 Ag3 Ag2 117.58(3) 5 9
Ag12 Ag3 Ag2 58.68(2) 5 .
Ag12 Ag3 Ag2 93.62(3) 5 5
Ag12 Ag3 Ag2 93.62(3) . .
Ag12 Ag3 Ag2 58.68(2) 9 5
Ag12 Ag3 Ag2 117.58(3) 9 .
Ag12 Ag3 Ag2 58.68(2) . 9
Ag12 Ag3 Ag2 93.62(3) 9 9
Ag2 Ag3 Ag2 120.0 5 .
Ag2 Ag3 Ag2 120.000(1) 9 .
Ag2 Ag3 Ag2 120.0 5 9
Ag4 Ag3 Ag12 172.834(19) 9 9
Ag4 Ag3 Ag12 116.960(19) 5 .
Ag4 Ag3 Ag12 116.961(19) 9 5
Ag4 Ag3 Ag12 172.834(19) 5 5
Ag4 Ag3 Ag12 125.186(19) 9 .
Ag4 Ag3 Ag12 125.187(19) 5 9
Ag4 Ag3 Ag12 125.188(19) . 5
Ag4 Ag3 Ag12 116.958(18) . 9
Ag4 Ag3 Ag12 172.832(19) . .
Ag4 Ag3 Ag2 117.23(4) 5 .
Ag4 Ag3 Ag2 58.28(2) . 5
Ag4 Ag3 Ag2 58.28(2) 9 .
Ag4 Ag3 Ag2 93.54(3) . .
Ag4 Ag3 Ag2 117.23(4) . 9
Ag4 Ag3 Ag2 93.54(3) 9 9
Ag4 Ag3 Ag2 93.54(3) 5 5
Ag4 Ag3 Ag2 58.28(2) 5 9
Ag4 Ag3 Ag2 117.23(4) 9 5
Ag4 Ag3 Ag4 59.31(3) 5 .
Ag4 Ag3 Ag4 59.31(3) 9 .
Ag4 Ag3 Ag4 59.31(3) 9 5
Ag13 Ag14 Ag15 52.11(2) . .
Ag13 Ag14 Ag20 59.45(2) . 5
Ag13 Ag14 Ag9 56.30(2) . .
Ag20 Ag14 Ag15 68.72(2) 5 .
Ag20 Ag14 Ag9 60.17(2) 5 .
Ag9 Ag14 Ag15 105.61(3) . .
S9 Ag14 Ag13 137.80(7) . .
S9 Ag14 Ag15 151.24(8) . .
S9 Ag14 Ag20 93.52(7) . 5
S9 Ag14 Ag9 82.68(6) . .
S9 Ag14 S8 113.25(9) . .
S9 Ag14 S7 120.07(9) . .
S8 Ag14 Ag13 99.29(6) . .
S8 Ag14 Ag15 47.21(6) . .
S8 Ag14 Ag20 89.52(6) . 5
S8 Ag14 Ag9 147.35(6) . .
S7 Ag14 Ag13 75.62(6) . .
S7 Ag14 Ag15 87.46(6) . .
S7 Ag14 Ag20 134.92(7) . 5
S7 Ag14 Ag9 93.00(7) . .
S7 Ag14 S8 101.85(9) . .
Ag11 Ag21 Ag2 56.66(2) 9 9
Ag11 Ag21 Ag22 60.58(2) 9 .
Ag11 Ag21 Ag20 59.56(2) 9 .
Ag11 Ag21 Ag16 67.28(2) 9 .
Ag2 Ag21 Ag20 101.95(3) 9 .
Ag2 Ag21 Ag16 55.69(2) 9 .
Ag22 Ag21 Ag2 56.39(2) . 9
Ag22 Ag21 Ag20 55.78(2) . .
Ag22 Ag21 Ag16 109.02(3) . .
Ag16 Ag21 Ag20 124.86(3) . .
S5 Ag21 Ag11 79.70(7) . 9
S5 Ag21 Ag2 106.96(7) . 9
S5 Ag21 Ag22 139.95(7) . .
S5 Ag21 Ag20 100.93(6) . .
S5 Ag21 Ag16 54.30(6) . .
S6 Ag21 Ag11 138.23(8) . 9
S6 Ag21 Ag2 105.16(7) . 9
S6 Ag21 Ag22 77.94(7) . .
S6 Ag21 Ag20 94.14(7) . .
S6 Ag21 Ag16 137.76(7) . .
S6 Ag21 S5 140.56(10) . .
Ag13 Ag24 Ag2 56.71(2) . 9
Ag13 Ag24 Ag9 55.40(2) . .
Ag13 Ag24 Ag23 108.31(3) . .
Ag13 Ag24 Ag16 54.57(2) . .
Ag13 Ag24 Ag8 100.11(3) . .
Ag2 Ag24 Ag9 101.96(3) 9 .
Ag2 Ag24 Ag23 54.91(2) 9 .
Ag2 Ag24 Ag16 52.42(2) 9 .
Ag2 Ag24 Ag8 109.28(3) 9 .
Ag9 Ag24 Ag23 124.07(3) . .
Ag9 Ag24 Ag16 106.58(3) . .
Ag9 Ag24 Ag8 54.25(2) . .
Ag1 Ag24 Ag13 60.25(2) 9 .
Ag1 Ag24 Ag2 56.43(2) 9 9
Ag1 Ag24 Ag9 59.59(2) 9 .
Ag1 Ag24 Ag23 66.40(3) 9 .
Ag1 Ag24 Ag16 100.64(3) 9 .
Ag1 Ag24 Ag8 54.92(2) 9 .
Ag23 Ag24 Ag16 96.07(3) . .
Ag23 Ag24 Ag8 83.86(3) . .
Ag16 Ag24 Ag8 153.42(3) . .
S14 Ag24 Ag13 140.60(7) . .
S14 Ag24 Ag2 105.23(7) . 9
S14 Ag24 Ag9 103.40(6) . .
S14 Ag24 Ag1 80.47(7) . 9
S14 Ag24 Ag23 52.51(6) . .
S14 Ag24 Ag16 145.68(7) . .
S14 Ag24 Ag8 49.28(6) . .
S7 Ag24 Ag13 78.15(7) . .
S7 Ag24 Ag2 105.93(7) . 9
S7 Ag24 Ag9 93.56(7) . .
S7 Ag24 Ag1 138.07(7) . 9
S7 Ag24 Ag23 138.96(7) . .
S7 Ag24 Ag16 53.68(6) . .
S7 Ag24 Ag8 136.08(7) . .
S7 Ag24 S14 140.30(10) . .
Ag11 Ag19 Ag15 55.92(2) 9 9
Ag11 Ag19 Ag20 58.86(2) 9 .
Ag11 Ag19 Ag28 134.15(3) 9 9
Ag20 Ag19 Ag15 69.54(2) . 9
Ag20 Ag19 Ag28 100.29(3) . 9
Ag28 Ag19 Ag15 79.04(3) 9 9
Ag18 Ag19 Ag11 57.21(3) . 9
Ag18 Ag19 Ag15 55.13(3) . 9
Ag18 Ag19 Ag20 111.00(3) . .
Ag18 Ag19 Ag28 105.62(4) . 9
S5 Ag19 Ag11 76.85(6) . 9
S5 Ag19 Ag15 130.00(7) . 9
S5 Ag19 Ag20 101.27(7) . .
S5 Ag19 Ag28 148.72(7) . 9
S5 Ag19 Ag18 87.38(7) . .
S5 Ag19 S3 117.68(9) . .
S5 Ag19 S2 116.86(9) . .
S3 Ag19 Ag11 108.89(7) . 9
S3 Ag19 Ag15 69.75(6) . 9
S3 Ag19 Ag20 135.89(7) . .
S3 Ag19 Ag28 55.62(6) . 9
S3 Ag19 Ag18 55.00(6) . .
S3 Ag19 S2 116.69(8) . .
S2 Ag19 Ag11 112.52(7) . 9
S2 Ag19 Ag15 97.21(7) . 9
S2 Ag19 Ag20 53.68(6) . .
S2 Ag19 Ag28 61.11(6) . 9
S2 Ag19 Ag18 152.17(7) . .
Ag22 Ag25 Ag20 55.14(2) . .
Ag22 Ag25 Ag9 57.90(2) . 9
Ag22 Ag25 Ag7 52.46(2) . 9
Ag20 Ag25 Ag7 104.24(3) . 9
Ag9 Ag25 Ag20 58.48(2) 9 .
Ag9 Ag25 Ag7 67.06(3) 9 9
S6 Ag25 Ag22 75.44(6) . .
S6 Ag25 Ag20 90.81(6) . .
S6 Ag25 Ag9 132.87(6) . 9
S6 Ag25 Ag7 90.77(7) . 9
S6 Ag25 S11 108.48(10) . 9
S1 Ag25 Ag22 133.72(7) . .
S1 Ag25 Ag20 79.34(6) . .
S1 Ag25 Ag9 93.35(7) . 9
S1 Ag25 Ag7 152.26(8) . 9
S1 Ag25 S6 116.84(10) . .
S1 Ag25 S11 114.37(10) . 9
S11 Ag25 Ag22 101.01(7) 9 .
S11 Ag25 Ag20 145.18(8) 9 .
S11 Ag25 Ag9 87.92(7) 9 9
S11 Ag25 Ag7 48.69(7) 9 9
Ag9 Ag8 Ag24 57.49(2) . .
Ag9 Ag8 Ag7 69.28(3) . .
Ag1 Ag8 Ag9 60.18(2) 9 .
Ag1 Ag8 Ag24 52.80(2) 9 .
Ag1 Ag8 Ag7 56.11(2) 9 .
Ag1 Ag8 Ag26 136.86(4) 9 .
Ag1 Ag8 Ag6 57.07(3) 9 .
Ag7 Ag8 Ag24 104.86(3) . .
Ag26 Ag8 Ag9 100.94(3) . .
Ag26 Ag8 Ag24 151.17(4) . .
Ag26 Ag8 Ag7 81.34(3) . .
Ag6 Ag8 Ag9 113.04(4) . .
Ag6 Ag8 Ag24 98.14(3) . .
Ag6 Ag8 Ag7 58.34(3) . .
Ag6 Ag8 Ag26 108.65(4) . .
S14 Ag8 Ag9 105.00(7) . .
S14 Ag8 Ag1 77.96(6) . 9
S14 Ag8 Ag24 47.65(6) . .
S14 Ag8 Ag7 130.57(7) . .
S14 Ag8 Ag26 144.47(7) . .
S14 Ag8 Ag6 82.96(7) . .
S14 Ag8 S10 119.84(9) . .
S14 Ag8 S12 112.24(10) . .
S10 Ag8 Ag9 54.08(6) . .
S10 Ag8 Ag1 114.22(7) . 9
S10 Ag8 Ag24 91.47(6) . .
S10 Ag8 Ag7 96.85(7) . .
S10 Ag8 Ag26 59.71(6) . .
S10 Ag8 Ag6 154.93(8) . .
S12 Ag8 Ag9 138.41(9) . .
S12 Ag8 Ag1 109.91(8) . 9
S12 Ag8 Ag24 152.12(8) . .
S12 Ag8 Ag7 72.64(8) . .
S12 Ag8 Ag26 56.71(7) . .
S12 Ag8 Ag6 56.24(8) . .
S12 Ag8 S10 116.40(9) . .
Ag4 Ag5 Ag4 58.45(3) 5 .
Ag4 Ag5 Ag4 58.45(3) 9 .
Ag4 Ag5 Ag4 58.45(3) 5 9
Ag6 Ag5 Ag4 68.49(3) . 5
Ag6 Ag5 Ag4 68.49(3) 5 9
Ag6 Ag5 Ag4 68.49(3) 9 .
Ag6 Ag5 Ag4 74.99(4) 9 5
Ag6 Ag5 Ag4 121.80(5) . .
Ag6 Ag5 Ag4 121.80(5) 5 5
Ag6 Ag5 Ag4 74.99(4) 5 .
Ag6 Ag5 Ag4 74.99(4) . 9
Ag6 Ag5 Ag4 121.80(5) 9 9
Ag6 Ag5 Ag6 119.843(5) 9 5
Ag6 Ag5 Ag6 119.842(5) . 5
Ag6 Ag5 Ag6 119.843(5) . 9
S13 Ag5 Ag4 116.51(9) . 9
S13 Ag5 Ag4 69.00(8) 9 .
S13 Ag5 Ag4 69.01(8) . 5
S13 Ag5 Ag4 118.80(8) 9 9
S13 Ag5 Ag4 118.81(8) . .
S13 Ag5 Ag4 118.80(8) 5 5
S13 Ag5 Ag4 116.51(9) 5 .
S13 Ag5 Ag4 69.00(8) 5 9
S13 Ag5 Ag4 116.51(9) 9 5
S13 Ag5 Ag6 53.43(8) 5 5
S13 Ag5 Ag6 166.16(9) . 5
S13 Ag5 Ag6 166.16(9) 5 9
S13 Ag5 Ag6 69.66(8) 9 5
S13 Ag5 Ag6 69.66(8) . 9
S13 Ag5 Ag6 53.43(8) . .
S13 Ag5 Ag6 53.43(8) 9 9
S13 Ag5 Ag6 69.66(8) 5 .
S13 Ag5 Ag6 166.16(9) 9 .
S13 Ag5 S13 114.87(6) . 9
S13 Ag5 S13 114.88(6) 5 9
S13 Ag5 S13 114.87(6) . 5
S3 Ag28 Ag19 53.05(6) 5 5
S3 Ag28 S2 104.91(8) 5 5
S2 Ag28 Ag19 51.89(5) 5 5
S8 Ag28 Ag19 84.08(6) . 5
S8 Ag28 S3 90.09(9) . 5
S8 Ag28 S2 80.79(8) . 5
P1 Ag28 Ag19 137.81(8) . 5
P1 Ag28 S3 118.49(11) . 5
P1 Ag28 S2 116.67(11) . 5
P1 Ag28 S8 137.56(10) . .
S9 Ag29 S10 84.98(8) 9 9
S1 Ag29 S9 80.97(9) . 9
S1 Ag29 S10 100.08(9) . 9
P4 Ag29 S9 135.47(12) . 9
P4 Ag29 S10 119.50(14) . 9
P4 Ag29 S1 124.45(14) . .
Ag22 Ag7 Ag1 58.97(3) 5 9
Ag22 Ag7 Ag4 60.79(3) 5 9
Ag22 Ag7 Ag23 57.93(3) 5 5
Ag22 Ag7 Ag25 57.17(3) 5 5
Ag22 Ag7 Ag8 100.19(3) 5 .
Ag22 Ag7 Ag6 113.63(4) 5 .
Ag1 Ag7 Ag4 57.35(2) 9 9
Ag1 Ag7 Ag23 103.49(3) 9 5
Ag1 Ag7 Ag25 100.77(3) 9 5
Ag1 Ag7 Ag8 57.31(2) 9 .
Ag1 Ag7 Ag6 56.88(3) 9 .
Ag4 Ag7 Ag23 56.70(2) 9 5
Ag4 Ag7 Ag25 115.72(3) 9 5
Ag4 Ag7 Ag8 111.38(3) 9 .
Ag4 Ag7 Ag6 72.05(3) 9 .
Ag23 Ag7 Ag25 77.19(3) 5 5
Ag23 Ag7 Ag8 157.78(4) 5 .
Ag8 Ag7 Ag25 94.54(3) . 5
Ag6 Ag7 Ag23 125.15(4) . 5
Ag6 Ag7 Ag25 149.48(4) . 5
Ag6 Ag7 Ag8 56.68(3) . .
S11 Ag7 Ag22 109.53(8) . 5
S11 Ag7 Ag1 130.39(8) . 9
S11 Ag7 Ag4 164.41(9) . 9
S11 Ag7 Ag23 108.13(8) . 5
S11 Ag7 Ag25 52.52(8) . 5
S11 Ag7 Ag8 81.53(8) . .
S11 Ag7 Ag6 123.44(9) . .
S11 Ag7 S13 114.64(10) . 5
S13 Ag7 Ag22 124.50(8) 5 5
S13 Ag7 Ag1 108.92(8) 5 9
S13 Ag7 Ag4 68.03(7) 5 9
S13 Ag7 Ag23 77.25(8) 5 5
S13 Ag7 Ag25 144.45(8) 5 5
S13 Ag7 Ag8 117.69(9) 5 .
S13 Ag7 Ag6 65.97(8) 5 .
S9 Ag27 S2 99.02(9) . 5
S9 Ag27 S1 82.72(9) . 5
S1 Ag27 S2 88.35(8) 5 5
P2 Ag27 S2 118.23(14) . 5
P2 Ag27 S9 124.95(14) . .
P2 Ag27 S1 133.18(12) . 5
Ag12 Ag18 Ag12 51.31(3) . 9
Ag11 Ag18 Ag12 54.76(2) 9 .
Ag11 Ag18 Ag12 52.85(2) 9 9
Ag11 Ag18 Ag15 61.83(3) 9 9
Ag11 Ag18 Ag19 62.06(3) 9 .
Ag15 Ag18 Ag12 54.17(2) 9 9
Ag15 Ag18 Ag12 100.72(3) 9 .
Ag15 Ag18 Ag19 68.23(3) 9 .
Ag19 Ag18 Ag12 106.50(3) . 9
Ag19 Ag18 Ag12 111.34(3) . .
Ag17 Ag18 Ag12 58.96(4) . .
Ag17 Ag18 Ag12 57.56(4) . 9
Ag17 Ag18 Ag11 103.29(5) . 9
Ag17 Ag18 Ag15 99.86(4) . 9
Ag17 Ag18 Ag19 164.00(5) . .
S3 Ag18 Ag12 166.84(7) . .
S3 Ag18 Ag12 130.01(7) . 9
S3 Ag18 Ag11 114.01(7) . 9
S3 Ag18 Ag15 76.69(7) . 9
S3 Ag18 Ag19 55.60(7) . .
S3 Ag18 Ag17 134.07(8) . .
S4 Ag18 Ag12 66.02(6) . .
S4 Ag18 Ag12 108.83(6) . 9
S4 Ag18 Ag11 113.66(7) . 9
S4 Ag18 Ag15 162.36(7) . 9
S4 Ag18 Ag19 126.40(7) . .
S4 Ag18 Ag17 63.70(6) . .
S4 Ag18 S3 118.91(9) . .
Ag12 Ag17 Ag12 57.76(3) 9 5
Ag12 Ag17 Ag12 57.76(3) 9 .
Ag12 Ag17 Ag12 57.76(3) 5 .
Ag18 Ag17 Ag12 121.17(5) 9 .
Ag18 Ag17 Ag12 121.17(5) 5 9
Ag18 Ag17 Ag12 72.71(3) 9 5
Ag18 Ag17 Ag12 70.28(3) 5 5
Ag18 Ag17 Ag12 72.71(3) 5 .
Ag18 Ag17 Ag12 70.28(3) . .
Ag18 Ag17 Ag12 121.17(5) . 5
Ag18 Ag17 Ag12 70.28(3) 9 9
Ag18 Ag17 Ag12 72.71(3) . 9
Ag18 Ag17 Ag18 119.785(6) . 9
Ag18 Ag17 Ag18 119.781(6) 9 5
Ag18 Ag17 Ag18 119.777(6) . 5
Ag18 Ag17 S4 55.05(6) . .
Ag18 Ag17 S4 67.77(6) . 9
Ag18 Ag17 S4 168.66(8) . 5
Ag18 Ag17 S4 168.66(8) 9 .
Ag18 Ag17 S4 55.05(6) 9 9
Ag18 Ag17 S4 67.77(6) 9 5
Ag18 Ag17 S4 55.05(6) 5 5
Ag18 Ag17 S4 168.66(8) 5 9
Ag18 Ag17 S4 67.76(6) 5 .
S4 Ag17 Ag12 68.15(6) 5 5
S4 Ag17 Ag12 68.16(6) . .
S4 Ag17 Ag12 68.15(6) 9 9
S4 Ag17 Ag12 114.17(7) 9 5
S4 Ag17 Ag12 118.60(6) . 5
S4 Ag17 Ag12 114.17(7) 5 .
S4 Ag17 Ag12 118.60(6) 5 9
S4 Ag17 Ag12 118.60(6) 9 .
S4 Ag17 Ag12 114.17(7) . 9
S4 Ag17 S4 115.82(4) 5 9
S4 Ag17 S4 115.82(4) 5 .
S4 Ag17 S4 115.82(4) 9 .
S10 Ag26 Ag8 54.52(6) . .
S12 Ag26 Ag8 55.02(7) . .
S12 Ag26 S10 109.52(9) . .
S11 Ag26 Ag8 85.21(7) . .
S11 Ag26 S10 80.93(10) . .
S11 Ag26 S12 91.99(11) . .
P3 Ag26 Ag8 140.31(10) . .
P3 Ag26 S10 116.09(13) . .
P3 Ag26 S12 117.75(13) . .
P3 Ag26 S11 133.92(11) . .
Ag1 Ag6 Ag4 55.54(3) 9 5
Ag1 Ag6 Ag8 61.18(3) 9 .
Ag1 Ag6 Ag7 59.57(3) 9 .
Ag8 Ag6 Ag4 112.24(4) . 5
Ag8 Ag6 Ag7 64.98(3) . .
Ag5 Ag6 Ag1 100.48(5) . 9
Ag5 Ag6 Ag4 57.95(4) . 5
Ag5 Ag6 Ag8 158.02(6) . .
Ag5 Ag6 Ag7 95.91(4) . .
Ag7 Ag6 Ag4 99.45(4) . 5
S12 Ag6 Ag1 113.16(8) . 9
S12 Ag6 Ag4 167.82(8) . 5
S12 Ag6 Ag8 55.59(7) . .
S12 Ag6 Ag5 133.08(9) . .
S12 Ag6 Ag7 75.75(9) . .
S13 Ag6 Ag1 118.29(9) . 9
S13 Ag6 Ag4 67.11(8) . 5
S13 Ag6 Ag8 135.72(10) . .
S13 Ag6 Ag5 62.03(9) . .
S13 Ag6 Ag7 157.72(10) . .
S13 Ag6 S12 120.82(12) . .
Ag21 S5 Ag16 72.87(7) . .
Ag21 S5 Ag19 86.97(8) . .
Ag19 S5 Ag16 117.12(10) . .
C103 S5 Ag16 125.4(3) . .
C103 S5 Ag21 118.6(3) . .
C103 S5 Ag19 116.7(3) . .
Ag19 S3 Ag28 71.32(7) . 9
Ag18 S3 Ag19 69.40(7) . .
Ag18 S3 Ag28 131.71(11) . 9
C124 S3 Ag19 109.7(3) . .
C124 S3 Ag28 113.7(3) . 9
C124 S3 Ag18 105.2(3) . .
Ag20 S2 Ag19 71.31(7) . .
Ag20 S2 Ag28 116.69(10) . 9
Ag20 S2 Ag27 97.75(9) . 9
Ag19 S2 Ag28 67.00(7) . 9
Ag19 S2 Ag27 167.17(12) . 9
Ag27 S2 Ag28 114.33(9) 9 9
C110 S2 Ag20 117.7(3) . .
C110 S2 Ag19 98.0(3) . .
C110 S2 Ag28 113.5(3) . 9
C110 S2 Ag27 93.0(3) . 9
Ag23 S14 Ag8 115.72(11) . .
Ag24 S14 Ag23 75.66(7) . .
Ag24 S14 Ag8 83.07(8) . .
C46 S14 Ag23 123.4(4) . .
C46 S14 Ag24 119.5(4) . .
C46 S14 Ag8 119.9(4) . .
Ag14 S9 Ag29 133.24(10) . 5
Ag14 S9 Ag27 108.92(11) . .
Ag27 S9 Ag29 81.14(8) . 5
C82 S9 Ag14 98.5(3) . .
C82 S9 Ag29 123.7(3) . 5
C82 S9 Ag27 104.8(3) . .
Ag15 S8 Ag14 81.23(7) . .
Ag15 S8 Ag28 104.03(9) . .
Ag28 S8 Ag14 128.32(11) . .
C117 S8 Ag15 111.0(3) . .
C117 S8 Ag14 109.8(3) . .
C117 S8 Ag28 115.3(3) . .
Ag21 S6 Ag23 81.00(8) . .
Ag21 S6 Ag25 97.20(9) . .
Ag25 S6 Ag23 96.80(10) . .
C96 S6 Ag23 138.6(3) . .
C96 S6 Ag21 112.9(3) . .
C96 S6 Ag25 118.3(3) . .
Ag9 S10 Ag8 69.50(7) . .
Ag9 S10 Ag29 98.54(10) . 5
Ag9 S10 Ag26 116.70(10) . .
Ag8 S10 Ag29 164.71(13) . 5
Ag8 S10 Ag26 65.77(7) . .
Ag26 S10 Ag29 114.37(9) . 5
C39 S10 Ag9 114.3(4) . .
C39 S10 Ag8 98.1(4) . .
C39 S10 Ag29 95.6(4) . 5
C39 S10 Ag26 114.3(4) . .
Ag25 S1 Ag29 107.07(12) . .
Ag25 S1 Ag27 135.82(11) . 9
Ag29 S1 Ag27 82.94(8) . 9
C131 S1 Ag25 105.1(2) . .
C131 S1 Ag29 106.2(2) . .
C131 S1 Ag27 113.2(2) . 9
C68 P1 Ag28 116.8(3) . .
C75 P1 Ag28 115.7(3) . .
C75 P1 C68 102.9(4) . .
C75 P1 C66 108.2(4) . .
C66 P1 Ag28 106.6(4) . .
C66 P1 C68 106.2(5) . .
Ag18 S4 Ag15 122.17(10) . .
Ag18 S4 Ag17 61.25(6) . .
Ag17 S4 Ag15 100.99(8) . .
C153 S4 Ag15 130.0(4) . .
C153 S4 Ag18 107.7(4) . .
C153 S4 Ag17 106.1(4) . .
Ag8 S12 Ag26 68.27(8) . .
Ag8 S12 Ag6 68.17(8) . .
Ag6 S12 Ag26 129.62(14) . .
C26 S12 Ag8 110.8(3) . .
C26 S12 Ag26 110.5(3) . .
C26 S12 Ag6 107.7(3) . .
Ag7 S11 Ag25 78.78(9) . 5
Ag7 S11 Ag26 102.06(12) . .
Ag26 S11 Ag25 128.56(12) . 5
C3 S11 Ag25 117.2(3) . 5
C3 S11 Ag7 105.9(3) . .
C3 S11 Ag26 112.0(3) . .
Ag14 S7 Ag16 99.06(9) . .
Ag24 S7 Ag16 79.93(8) . .
Ag24 S7 Ag14 95.70(9) . .
C89 S7 Ag16 136.0(3) . .
C89 S7 Ag14 118.9(3) . .
C89 S7 Ag24 114.8(3) . .
C11 P3 Ag26 114.9(3) . .
C11 P3 C34 104.8(4) . .
C11 P3 C9 107.3(4) . .
C34 P3 Ag26 117.9(3) . .
C34 P3 C9 102.7(5) . .
C9 P3 Ag26 108.2(4) . .
Ag5 S13 Ag7 101.89(11) . 9
Ag6 S13 Ag5 64.54(8) . .
Ag6 S13 Ag7 120.92(14) . 9
C19 S13 Ag5 107.4(3) . .
C19 S13 Ag7 127.1(3) . 9
C19 S13 Ag6 111.3(3) . .
C62 P2 Ag27 118.1(3) . .
C62 P2 C64 116.2(7) . .
C62 P2 C54 93.4(5) . .
C64 P2 Ag27 109.5(5) . .
C54 P2 Ag27 117.6(4) . .
C54 P2 C64 100.1(6) . .
C143 P4 Ag29 114.0(5) . .
C143 P4 C146 114.3(7) . .
C143 P4 C141 98.7(6) . .
C146 P4 Ag29 113.4(3) . .
C146 P4 C141 103.0(5) . .
C141 P4 Ag29 112.0(4) . .
C94 C99 C98 120.0 . .
C94 C99 C100 135.2(8) . .
C98 C99 C100 104.1(8) . .
C99 C94 H94 120.0 . .
C95 C94 C99 120.0 . .
C95 C94 H94 120.0 . .
C94 C95 H95 120.0 . .
C96 C95 C94 120.0 . .
C96 C95 H95 120.0 . .
C95 C96 S6 122.8(4) . .
C95 C96 C97 120.0 . .
C97 C96 S6 117.0(4) . .
C96 C97 H97 120.0 . .
C98 C97 C96 120.0 . .
C98 C97 H97 120.0 . .
C99 C98 H98 120.0 . .
C97 C98 C99 120.0 . .
C97 C98 H98 120.0 . .
C41 C40 H40 115.0 . .
C39 C40 H40 115.0 . .
C39 C40 C41 129.9(10) . .
C104 C103 S5 121.5(7) . .
C104 C103 C102 119.5(9) . .
C102 C103 S5 118.9(7) . .
C42 C37 H37 119.3 . .
C42 C37 C38 121.3(11) . .
C38 C37 H37 119.3 . .
C26 C25 H25 120.0 . .
C26 C25 C24 120.0 . .
C24 C25 H25 120.0 . .
C25 C26 S12 122.3(4) . .
C27 C26 S12 117.2(4) . .
C27 C26 C25 120.0 . .
C26 C27 H27 120.0 . .
C28 C27 C26 120.0 . .
C28 C27 H27 120.0 . .
C27 C28 H28 120.0 . .
C27 C28 C29 120.0 . .
C29 C28 H28 120.0 . .
C28 C29 C30 109.2(7) . .
C24 C29 C28 120.0 . .
C24 C29 C30 130.8(7) . .
C25 C24 H24 120.0 . .
C29 C24 C25 120.0 . .
C29 C24 H24 120.0 . .
C113 C112 H112 120.0 . .
C113 C112 C111 120.0 . .
C111 C112 H112 120.0 . .
C112 C113 C114 121.1(7) . .
C108 C113 C112 120.0 . .
C108 C113 C114 117.1(7) . .
C113 C108 H108 120.0 . .
C113 C108 C109 120.0 . .
C109 C108 H108 120.0 . .
C108 C109 H109 120.0 . .
C110 C109 C108 120.0 . .
C110 C109 H109 120.0 . .
C109 C110 S2 118.7(4) . .
C109 C110 C111 120.0 . .
C111 C110 S2 121.1(4) . .
C112 C111 H111 120.0 . .
C110 C111 C112 120.0 . .
C110 C111 H111 120.0 . .
C124 C123 H123 120.0 . .
C124 C123 C122 120.0 . .
C122 C123 H123 120.0 . .
C123 C124 S3 122.9(4) . .
C123 C124 C125 120.0 . .
C125 C124 S3 117.1(4) . .
C124 C125 H125 120.0 . .
C124 C125 C126 120.0 . .
C126 C125 H125 120.0 . .
C125 C126 H126 120.0 . .
C125 C126 C127 120.0 . .
C127 C126 H126 120.0 . .
C126 C127 C128 120.8(9) . .
C122 C127 C126 120.0 . .
C122 C127 C128 119.0(9) . .
C123 C122 H122 120.0 . .
C127 C122 C123 120.0 . .
C127 C122 H122 120.0 . .
C40 C41 H41 119.7 . .
C40 C41 C42 120.6(11) . .
C42 C41 H41 119.7 . .
C46 C47 H47 122.9 . .
C48 C47 H47 122.9 . .
C48 C47 C46 114.2(12) . .
C116 C115 H115 120.0 . .
C116 C115 C120 120.0 . .
C120 C115 H115 120.0 . .
C115 C116 H116 120.0 . .
C117 C116 C115 120.0 . .
C117 C116 H116 120.0 . .
C116 C117 S8 122.7(4) . .
C118 C117 S8 117.3(4) . .
C118 C117 C116 120.0 . .
C117 C118 H118 120.0 . .
C117 C118 C119 120.0 . .
C119 C118 H118 120.0 . .
C118 C119 H119 120.0 . .
C120 C119 C118 120.0 . .
C120 C119 H119 120.0 . .
C115 C120 C121 122.6(5) . .
C119 C120 C115 120.0 . .
C119 C120 C121 116.5(5) . .
C3 C4 H4 120.0 . .
C3 C4 C5 120.0 . .
C5 C4 H4 120.0 . .
C4 C3 S11 116.9(4) . .
C4 C3 C2 120.0 . .
C2 C3 S11 123.1(4) . .
C3 C2 H2 120.0 . .
C1 C2 C3 120.0 . .
C1 C2 H2 120.0 . .
C2 C1 H1 120.0 . .
C2 C1 C6 120.0 . .
C6 C1 H1 120.0 . .
C1 C6 C7 119.8(7) . .
C5 C6 C1 120.0 . .
C5 C6 C7 119.4(7) . .
C4 C5 H5 120.0 . .
C6 C5 C4 120.0 . .
C6 C5 H5 120.0 . .
C45 C44 H44 122.8 . .
C49 C44 H44 122.8 . .
C49 C44 C45 114.5(13) . .
C132 C131 S1 117.5(3) . .
C132 C131 C130 120.0 . .
C130 C131 S1 122.5(3) . .
C131 C132 H132 120.0 . .
C131 C132 C133 120.0 . .
C133 C132 H132 120.0 . .
C132 C133 H133 120.0 . .
C134 C133 C132 120.0 . .
C134 C133 H133 120.0 . .
C133 C134 C135 120.8(7) . .
C129 C134 C133 120.0 . .
C129 C134 C135 119.0(7) . .
C134 C129 H129 120.0 . .
C134 C129 C130 120.0 . .
C130 C129 H129 120.0 . .
C131 C130 H130 120.0 . .
C129 C130 C131 120.0 . .
C129 C130 H130 120.0 . .
C47 C46 S14 116.4(9) . .
C45 C46 S14 119.4(8) . .
C45 C46 C47 124.0(11) . .
C40 C39 S10 134.0(9) . .
C40 C39 C38 110.4(10) . .
C38 C39 S10 115.3(9) . .
C104 C105 H105 120.4 . .
C106 C105 H105 120.4 . .
C106 C105 C104 119.2(11) . .
C82 C81 H81 120.0 . .
C82 C81 C80 120.0 . .
C80 C81 H81 120.0 . .
C81 C82 S9 119.3(4) . .
C81 C82 C83 120.0 . .
C83 C82 S9 120.6(4) . .
C82 C83 H83 120.0 . .
C82 C83 C84 120.0 . .
C84 C83 H83 120.0 . .
C83 C84 H84 120.0 . .
C85 C84 C83 120.0 . .
C85 C84 H84 120.0 . .
C84 C85 C86 115.1(7) . .
C80 C85 C84 120.0 . .
C80 C85 C86 123.6(7) . .
C81 C80 H80 120.0 . .
C85 C80 C81 120.0 . .
C85 C80 H80 120.0 . .
C68 C69 H69 120.0 . .
C68 C69 C70 120.0 . .
C70 C69 H69 120.0 . .
C69 C68 P1 127.8(4) . .
C69 C68 C73 120.0 . .
C73 C68 P1 112.2(4) . .
C68 C73 H73 120.0 . .
C72 C73 C68 120.0 . .
C72 C73 H73 120.0 . .
C73 C72 H72 120.0 . .
C73 C72 C71 120.0 . .
C71 C72 H72 120.0 . .
C72 C71 H71 120.0 . .
C70 C71 C72 120.0 . .
C70 C71 H71 120.0 . .
C69 C70 H70 120.0 . .
C71 C70 C69 120.0 . .
C71 C70 H70 120.0 . .
C103 C104 C105 119.2(10) . .
C103 C104 H104 120.4 . .
C105 C104 H104 120.4 . .
C44 C45 H45 119.7 . .
C46 C45 C44 120.6(11) . .
C46 C45 H45 119.7 . .
C37 C42 C41 117.8(13) . .
C37 C42 C43 120.3(12) . .
C41 C42 C43 121.9(12) . .
C18 C19 S13 118.8(5) . .
C18 C19 C20 120.0 . .
C20 C19 S13 120.9(5) . .
C19 C18 H18 120.0 . .
C19 C18 C17 120.0 . .
C17 C18 H18 120.0 . .
C18 C17 H17 120.0 . .
C22 C17 C18 120.0 . .
C22 C17 H17 120.0 . .
C17 C22 C21 120.0 . .
C17 C22 C23 120.4(12) . .
C21 C22 C23 119.5(12) . .
C22 C21 H21 120.0 . .
C20 C21 C22 120.0 . .
C20 C21 H21 120.0 . .
C19 C20 H20 120.0 . .
C21 C20 C19 120.0 . .
C21 C20 H20 120.0 . .
C102 C101 H101 123.4 . .
C102 C101 C106 113.3(12) . .
C106 C101 H101 123.3 . .
C37 C38 H38 120.1 . .
C39 C38 C37 119.8(11) . .
C39 C38 H38 120.1 . .
C103 C102 H102 117.4 . .
C101 C102 C103 125.1(12) . .
C101 C102 H102 117.4 . .
C12 C11 P3 122.7(4) . .
C12 C11 C16 120.0 . .
C16 C11 P3 116.8(4) . .
C11 C12 H12 120.0 . .
C13 C12 C11 120.0 . .
C13 C12 H12 120.0 . .
C12 C13 H13 120.0 . .
C12 C13 C14 120.0 . .
C14 C13 H13 120.0 . .
C13 C14 H14 120.0 . .
C15 C14 C13 120.0 . .
C15 C14 H14 120.0 . .
C14 C15 H15 120.0 . .
C14 C15 C16 120.0 . .
C16 C15 H15 120.0 . .
C11 C16 H16 120.0 . .
C15 C16 C11 120.0 . .
C15 C16 H16 120.0 . .
C61 C62 P2 113.1(6) . .
C61 C62 C57 120.0 . .
C57 C62 P2 126.1(6) . .
C62 C61 H61 120.0 . .
C60 C61 C62 120.0 . .
C60 C61 H61 120.0 . .
C61 C60 H60 120.0 . .
C59 C60 C61 120.0 . .
C59 C60 H60 120.0 . .
C60 C59 H59 120.0 . .
C60 C59 C58 120.0 . .
C58 C59 H59 120.0 . .
C59 C58 H58 120.0 . .
C59 C58 C57 120.0 . .
C57 C58 H58 120.0 . .
C62 C57 H57 120.0 . .
C58 C57 C62 120.0 . .
C58 C57 H57 120.0 . .
P4 C143 H143 108.4 . .
C144 C143 P4 109.3(9) . .
C144 C143 H143 108.4 . .
C142 C143 P4 117.9(9) . .
C142 C143 H143 108.4 . .
C142 C143 C144 104.0(11) . .
H65A C65 H65B 107.1 . .
C64 C65 H65A 107.7 . .
C64 C65 H65B 107.7 . .
C66 C65 H65A 107.7 . .
C66 C65 H65B 107.7 . .
C66 C65 C64 118.6(10) . .
C76 C75 P1 124.9(4) . .
C76 C75 C74 120.0 . .
C74 C75 P1 115.1(4) . .
C75 C76 H76 120.0 . .
C75 C76 C77 120.0 . .
C77 C76 H76 120.0 . .
C76 C77 H77 120.0 . .
C78 C77 C76 120.0 . .
C78 C77 H77 120.0 . .
C77 C78 H78 120.0 . .
C77 C78 C79 120.0 . .
C79 C78 H78 120.0 . .
C78 C79 H79 120.0 . .
C78 C79 C74 120.0 . .
C74 C79 H79 120.0 . .
C75 C74 H74 120.0 . .
C79 C74 C75 120.0 . .
C79 C74 H74 120.0 . .
C33 C34 P3 129.3(4) . .
C33 C34 C35 120.0 . .
C35 C34 P3 110.6(4) . .
C34 C33 H33 120.0 . .
C32 C33 C34 120.0 . .
C32 C33 H33 120.0 . .
C33 C32 H32 120.0 . .
C33 C32 C31 120.0 . .
C31 C32 H32 120.0 . .
C32 C31 H31 120.0 . .
C36 C31 C32 120.0 . .
C36 C31 H31 120.0 . .
C31 C36 H36 120.0 . .
C31 C36 C35 120.0 . .
C35 C36 H36 120.0 . .
C34 C35 H35 120.0 . .
C36 C35 C34 120.0 . .
C36 C35 H35 120.0 . .
P2 C64 H64 108.2 . .
C65 C64 P2 111.2(9) . .
C65 C64 H64 108.2 . .
C65 C64 C63 112.0(14) . .
C63 C64 P2 108.9(12) . .
C63 C64 H64 108.2 . .
C105 C106 C101 121.9(11) . .
C105 C106 C107 121.6(14) . .
C107 C106 C101 115.4(14) . .
P1 C66 H66 105.2 . .
C65 C66 P1 112.9(7) . .
C65 C66 H66 105.2 . .
C65 C66 C67 117.8(11) . .
C67 C66 P1 109.5(9) . .
C67 C66 H66 105.2 . .
C66 C67 H67A 109.5 . .
C66 C67 H67B 109.5 . .
C66 C67 H67C 109.5 . .
H67A C67 H67B 109.5 . .
H67A C67 H67C 109.5 . .
H67B C67 H67C 109.5 . .
C47 C48 H48 121.9 . .
C47 C48 C49 116.1(12) . .
C49 C48 H48 121.9 . .
C154 C153 S4 126.4(9) . .
C154 C153 C152 119.1(11) . .
C152 C153 S4 114.4(9) . .
C153 C154 H154 118.3 . .
C153 C154 C155 123.3(13) . .
C155 C154 H154 118.3 . .
C64 C63 H63A 109.5 . .
C64 C63 H63B 109.5 . .
C64 C63 H63C 109.5 . .
H63A C63 H63B 109.5 . .
H63A C63 H63C 109.5 . .
H63B C63 H63C 109.5 . .
C44 C49 C48 129.5(11) . .
C44 C49 C50 124.5(12) . .
C50 C49 C48 105.7(9) . .
C55 C54 P2 109.7(5) . .
C55 C54 C53 120.0 . .
C53 C54 P2 130.1(5) . .
C54 C55 H55 120.0 . .
C54 C55 C56 120.0 . .
C56 C55 H55 120.0 . .
C55 C56 H56 120.0 . .
C55 C56 C51 120.0 . .
C51 C56 H56 120.0 . .
C56 C51 H51 120.0 . .
C52 C51 C56 120.0 . .
C52 C51 H51 120.0 . .
C51 C52 H52 120.0 . .
C51 C52 C53 120.0 . .
C53 C52 H52 120.0 . .
C54 C53 H53 120.0 . .
C52 C53 C54 120.0 . .
C52 C53 H53 120.0 . .
C90 C91 H91 120.0 . .
C90 C91 C92 120.0 . .
C92 C91 H91 120.0 . .
C91 C90 H90 120.0 . .
C91 C90 C89 120.0 . .
C89 C90 H90 120.0 . .
C90 C89 S7 119.8(4) . .
C90 C89 C88 120.0 . .
C88 C89 S7 119.6(4) . .
C89 C88 H88 120.0 . .
C89 C88 C87 120.0 . .
C87 C88 H88 120.0 . .
C88 C87 H87 120.0 . .
C92 C87 C88 120.0 . .
C92 C87 H87 120.0 . .
C91 C92 C93 118.0(7) . .
C87 C92 C91 120.0 . .
C87 C92 C93 122.0(7) . .
P3 C9 H9 109.9 . .
C144 C9 P3 108.7(8) 5 .
C144 C9 H9 109.9 5 .
C144 C9 C8 114.9(11) 5 .
C8 C9 P3 103.1(8) . .
C8 C9 H9 109.9 . .
C147 C146 P4 120.1(6) . .
C147 C146 C145 120.0 . .
C145 C146 P4 118.3(6) . .
C146 C147 H147 120.0 . .
C146 C147 C148 120.0 . .
C148 C147 H147 120.0 . .
C147 C148 H148 120.0 . .
C147 C148 C149 120.0 . .
C149 C148 H148 120.0 . .
C148 C149 H149 120.0 . .
C150 C149 C148 120.0 . .
C150 C149 H149 120.0 . .
C149 C150 H150 120.0 . .
C145 C150 C149 120.0 . .
C145 C150 H150 120.0 . .
C146 C145 H145 120.0 . .
C150 C145 C146 120.0 . .
C150 C145 H145 120.0 . .
C141 C140 H140 120.0 . .
C141 C140 C139 120.0 . .
C139 C140 H140 120.0 . .
C140 C141 P4 119.3(5) . .
C140 C141 C136 120.0 . .
C136 C141 P4 119.6(5) . .
C141 C136 H136 120.0 . .
C137 C136 C141 120.0 . .
C137 C136 H136 120.0 . .
C136 C137 H137 120.0 . .
C136 C137 C138 120.0 . .
C138 C137 H137 120.0 . .
C137 C138 H138 120.0 . .
C139 C138 C137 120.0 . .
C139 C138 H138 120.0 . .
C140 C139 H139 120.0 . .
C138 C139 C140 120.0 . .
C138 C139 H139 120.0 . .
F41 C135 C134 107.5(9) . .
F42 C135 C134 106.4(9) . .
F42 C135 F41 113.4(11) . .
F40 C135 C134 101.4(10) . .
F40 C135 F41 117.8(10) . .
F40 C135 F42 109.2(10) . .
C153 C152 H152 126.0 . .
C151 C152 C153 107.9(11) . .
C151 C152 H152 126.1 . .
C151 C156 C155 110.6(12) . .
C151 C156 C157 118.0(11) . .
C155 C156 C157 129.5(13) . .
C143 C144 H14A 108.6 . .
C143 C144 H14B 108.6 . .
C9 C144 C143 114.7(10) 9 .
C9 C144 H14A 108.6 9 .
C9 C144 H14B 108.6 9 .
H14A C144 H14B 107.6 . .
C152 C151 H151 113.8 . .
C156 C151 C152 132.4(12) . .
C156 C151 H151 113.8 . .
F27 C30 C29 108.9(8) . .
F27 C30 F26 115.3(9) . .
F26 C30 C29 103.9(9) . .
F25 C30 C29 116.3(9) . .
F25 C30 F27 104.4(11) . .
F25 C30 F26 108.6(12) . .
C9 C8 H8A 109.5 . .
C9 C8 H8B 109.5 . .
C9 C8 H8C 109.5 . .
H8A C8 H8B 109.5 . .
H8A C8 H8C 109.5 . .
H8B C8 H8C 109.5 . .
C154 C155 H155 116.8 . .
C156 C155 C154 126.3(15) . .
C156 C155 H155 116.8 . .
C113 C114 F39 92.7(9) . .
F37 C114 C113 107.4(13) . .
F37 C114 F39 83.1(11) . .
F38 C114 C113 137.2(15) . .
F38 C114 F39 99.5(12) . .
F38 C114 F37 114.7(12) . .
F21 C43 C42 118.9(13) . .
F21 C43 F19 96.3(13) . .
F19 C43 C42 112.5(13) . .
F20 C43 C42 111.7(14) . .
F20 C43 F21 108.6(15) . .
F20 C43 F19 107.3(14) . .
F13 C86 C85 122.6(9) . .
F14 C86 C85 110.4(9) . .
F14 C86 F13 105.8(9) . .
F15 C86 C85 100.8(8) . .
F15 C86 F13 108.7(9) . .
F15 C86 F14 107.7(9) . .
F10 C107 C106 122.4(17) . .
F10 C107 F12 101.7(12) . .
F10 C107 F11 92.9(13) . .
F12 C107 C106 116.3(16) . .
F12 C107 F11 100.2(15) . .
F11 C107 C106 118.7(14) . .
C143 C142 H14C 109.5 . .
C143 C142 H14D 109.5 . .
C143 C142 H14E 109.5 . .
H14C C142 H14D 109.5 . .
H14C C142 H14E 109.5 . .
H14D C142 H14E 109.5 . .
F24 C93 C92 106.7(11) . .
F23 C93 C92 115.5(13) . .
F23 C93 F24 109.5(14) . .
F23 C93 F22 100.0(12) . .
F22 C93 C92 118.0(13) . .
F22 C93 F24 106.5(14) . .
C99 C100 F36 95.4(9) . .
C99 C100 F35 94.6(13) . .
F34 C100 C99 140.5(19) . .
F34 C100 F36 122.4(18) . .
F34 C100 F35 102(2) . .
F35 C100 F36 79.6(12) . .
F1 C157 C156 109.3(9) . .
F1 C157 F3 108.6(9) . .
F1 C157 F2 112.2(11) . .
F3 C157 C156 103.1(9) . .
F3 C157 F2 110.2(11) . .
F2 C157 C156 113.0(10) . .
F6 C128 C127 106.4(13) . .
F6 C128 F4 100.8(17) . .
F5 C128 C127 116.6(16) . .
F5 C128 F6 117.7(15) . .
F5 C128 F4 103.5(14) . .
F4 C128 C127 110.6(12) . .
C120 C121 F8 119.0(10) . .
F7 C121 C120 101.8(9) . .
F7 C121 F9 103.0(8) . .
F7 C121 F8 113.3(10) . .
F9 C121 C120 108.3(8) . .
F9 C121 F8 110.1(12) . .
F32 C50 C49 112.9(8) . .
F32 C50 F33 95.2(7) . .
F31 C50 F32 102.1(8) . .
F31 C50 C49 116.4(8) . .
F31 C50 F33 99.8(8) . .
F33 C50 C49 126.3(9) . .
F16 C7 C6 113.6(8) . .
F16 C7 F18 109.6(7) . .
F17 C7 C6 106.0(8) . .
F17 C7 F16 104.7(8) . .
F17 C7 F18 104.3(9) . .
F18 C7 C6 117.4(9) . .
F29 C23 C22 110.1(12) . .
F28 C23 C22 111.7(14) . .
F28 C23 F29 101.5(13) . .
F30 C23 C22 110.2(14) . .
F30 C23 F29 109.1(13) . .
F30 C23 F28 113.9(12) . .

loop_
_geom_bond_atom_site_label_1
_geom_bond_atom_site_label_2
_geom_bond_distance
_geom_bond_site_symmetry_2
Ag13 Ag12 2.8828(9) .
Ag13 Ag11 2.7760(9) .
Ag13 Ag2 2.8039(9) 9
Ag13 Ag22 2.7932(9) 5
Ag13 Ag15 2.7754(10) .
Ag13 Ag20 2.8992(10) 5
Ag13 Ag9 2.7779(9) .
Ag13 Ag1 2.8749(9) 9
Ag13 Ag16 2.8743(9) .
Ag13 Ag14 2.9215(10) .
Ag13 Ag24 2.9023(10) .
Ag12 Ag12 2.8587(11) 5
Ag12 Ag12 2.8587(11) 9
Ag12 Ag11 2.8101(9) 9
Ag12 Ag11 2.7787(9) .
Ag12 Ag2 2.8374(9) 9
Ag12 Ag15 2.8564(9) .
Ag12 Ag16 2.8903(9) .
Ag12 Ag3 2.8920(11) .
Ag12 Ag18 3.2517(11) .
Ag12 Ag18 3.3484(12) 5
Ag12 Ag17 2.9596(14) .
Ag11 Ag12 2.8102(9) 5
Ag11 Ag2 2.7633(9) .
Ag11 Ag22 2.8943(9) 5
Ag11 Ag15 2.8996(9) .
Ag11 Ag20 2.9152(9) 5
Ag11 Ag16 3.2299(9) 5
Ag11 Ag21 2.8166(10) 5
Ag11 Ag19 2.9366(10) 5
Ag11 Ag18 2.7949(11) 5
Ag2 Ag13 2.8037(9) 5
Ag2 Ag12 2.8373(9) 5
Ag2 Ag22 2.7956(9) 5
Ag2 Ag1 2.7568(9) .
Ag2 Ag4 2.8168(9) 9
Ag2 Ag23 2.8123(10) 5
Ag2 Ag16 2.8036(9) 5
Ag2 Ag3 2.8986(7) .
Ag2 Ag21 2.9966(10) 5
Ag2 Ag24 2.9985(10) 5
Ag22 Ag13 2.7933(9) 9
Ag22 Ag11 2.8945(9) 9
Ag22 Ag2 2.7956(9) 9
Ag22 Ag20 2.7894(9) .
Ag22 Ag9 2.8664(10) 9
Ag22 Ag1 2.7795(10) 5
Ag22 Ag4 2.8948(9) 5
Ag22 Ag23 2.8461(10) .
Ag22 Ag21 2.9189(10) .
Ag22 Ag25 2.9504(10) .
Ag22 Ag7 2.7843(11) 9
Ag15 Ag16 3.0362(10) .
Ag15 Ag14 3.3390(11) .
Ag15 Ag19 3.2244(11) 5
Ag15 Ag18 2.8487(12) 5
Ag15 S8 2.479(2) .
Ag15 S4 2.746(3) .
Ag20 Ag13 2.8992(9) 9
Ag20 Ag11 2.9153(9) 9
Ag20 Ag9 2.9533(10) 9
Ag20 Ag14 2.9256(10) 9
Ag20 Ag21 3.0397(10) .
Ag20 Ag19 2.9950(10) .
Ag20 Ag25 3.0723(10) .
Ag20 S2 2.548(3) .
Ag9 Ag22 2.8666(10) 5
Ag9 Ag20 2.9534(10) 5
Ag9 Ag1 2.9341(10) 9
Ag9 Ag14 2.9657(10) .
Ag9 Ag24 3.0661(10) .
Ag9 Ag25 2.9715(11) 5
Ag9 Ag8 2.9508(11) .
Ag9 S10 2.551(3) .
Ag1 Ag13 2.8748(9) 5
Ag1 Ag22 2.7795(10) 9
Ag1 Ag9 2.9341(10) 5
Ag1 Ag4 2.8165(10) 9
Ag1 Ag4 2.7807(10) .
Ag1 Ag23 3.2508(10) 5
Ag1 Ag24 2.8242(10) 5
Ag1 Ag8 2.9016(10) 5
Ag1 Ag7 2.8619(10) 5
Ag1 Ag6 2.7796(13) 5
Ag4 Ag2 2.8166(9) 5
Ag4 Ag22 2.8949(9) 9
Ag4 Ag1 2.8164(10) 5
Ag4 Ag4 2.8559(12) 9
Ag4 Ag4 2.8558(12) 5
Ag4 Ag23 2.8529(10) 9
Ag4 Ag3 2.8859(12) .
Ag4 Ag5 2.9247(14) .
Ag4 Ag7 2.9320(11) 5
Ag4 Ag6 3.2101(13) 9
Ag23 Ag2 2.8123(10) 9
Ag23 Ag1 3.2509(10) 9
Ag23 Ag4 2.8532(10) 5
Ag23 Ag24 3.0982(11) .
Ag23 Ag7 3.0704(12) 9
Ag23 S14 2.537(3) .
Ag23 S6 2.745(3) .
Ag16 Ag11 3.2296(9) 9
Ag16 Ag2 2.8035(9) 9
Ag16 Ag21 3.0060(10) .
Ag16 Ag24 3.3165(10) .
Ag16 S5 2.554(3) .
Ag16 S7 2.714(3) .
Ag3 Ag12 2.8920(11) 5
Ag3 Ag12 2.8920(11) 9
Ag3 Ag2 2.8986(7) 9
Ag3 Ag2 2.8986(7) 5
Ag3 Ag4 2.8858(12) 5
Ag3 Ag4 2.8858(12) 9
Ag14 Ag20 2.9254(10) 5
Ag14 S9 2.505(3) .
Ag14 S8 2.646(3) .
Ag14 S7 2.584(3) .
Ag21 Ag11 2.8169(10) 9
Ag21 Ag2 2.9966(10) 9
Ag21 S5 2.507(3) .
Ag21 S6 2.449(3) .
Ag24 Ag2 2.9983(10) 9
Ag24 Ag1 2.8241(10) 9
Ag24 Ag8 3.3774(11) .
Ag24 S14 2.514(3) .
Ag24 S7 2.439(3) .
Ag19 Ag11 2.9369(10) 9
Ag19 Ag15 3.2246(11) 9
Ag19 Ag28 3.0299(10) 9
Ag19 Ag18 2.9001(12) .
Ag19 S5 2.543(3) .
Ag19 S3 2.556(3) .
Ag19 S2 2.590(3) .
Ag25 Ag9 2.9715(11) 9
Ag25 Ag7 3.3073(12) 9
Ag25 S6 2.579(3) .
Ag25 S1 2.525(3) .
Ag25 S11 2.676(3) 9
Ag8 Ag1 2.9014(10) 9
Ag8 Ag7 3.1633(12) .
Ag8 Ag26 2.9389(11) .
Ag8 Ag6 2.9168(14) .
Ag8 S14 2.579(3) .
Ag8 S10 2.624(3) .
Ag8 S12 2.592(3) .
Ag5 Ag4 2.9246(14) 5
Ag5 Ag4 2.9246(14) 9
Ag5 Ag6 2.7760(11) 9
Ag5 Ag6 2.7760(11) 5
Ag5 Ag6 2.7759(11) .
Ag5 S13 2.715(3) 9
Ag5 S13 2.715(3) 5
Ag5 S13 2.715(3) .
Ag28 Ag19 3.0301(10) 5
Ag28 S3 2.640(3) 5
Ag28 S2 2.882(3) 5
Ag28 S8 2.573(3) .
Ag28 P1 2.394(3) .
Ag29 S9 2.742(3) 9
Ag29 S10 2.883(3) 9
Ag29 S1 2.561(3) .
Ag29 P4 2.441(4) .
Ag7 Ag22 2.7844(11) 5
Ag7 Ag1 2.8617(10) 9
Ag7 Ag4 2.9320(11) 9
Ag7 Ag23 3.0704(12) 5
Ag7 Ag25 3.3072(12) 5
Ag7 Ag6 2.9712(16) .
Ag7 S11 2.533(3) .
Ag7 S13 2.783(3) 5
Ag27 S2 2.815(3) 5
Ag27 S9 2.562(3) .
Ag27 S1 2.651(3) 5
Ag27 P2 2.468(4) .
Ag18 Ag12 3.3484(11) 9
Ag18 Ag11 2.7949(11) 9
Ag18 Ag15 2.8490(12) 9
Ag18 Ag17 2.6756(9) .
Ag18 S3 2.538(3) .
Ag18 S4 2.501(3) .
Ag17 Ag12 2.9596(14) 9
Ag17 Ag12 2.9596(14) 5
Ag17 Ag18 2.6758(9) 9
Ag17 Ag18 2.6758(9) 5
Ag17 S4 2.736(3) .
Ag17 S4 2.736(3) 9
Ag17 S4 2.736(3) 5
Ag26 S10 2.783(3) .
Ag26 S12 2.645(3) .
Ag26 S11 2.587(3) .
Ag26 P3 2.447(3) .
Ag6 Ag1 2.7795(13) 9
Ag6 Ag4 3.2103(13) 5
Ag6 S12 2.612(3) .
Ag6 S13 2.469(4) .
S5 C103 1.760(10) .
S3 Ag28 2.640(3) 9
S3 C124 1.789(7) .
S2 Ag28 2.882(3) 9
S2 Ag27 2.816(3) 9
S2 C110 1.766(6) .
S14 C46 1.744(10) .
S9 Ag29 2.742(3) 5
S9 C82 1.794(7) .
S8 C117 1.783(6) .
S6 C96 1.758(6) .
S10 Ag29 2.883(3) 5
S10 C39 1.693(12) .
S1 Ag27 2.651(3) 9
S1 C131 1.755(6) .
P1 C68 1.839(8) .
P1 C75 1.765(8) .
P1 C66 1.822(13) .
S4 C153 1.799(12) .
S12 C26 1.686(8) .
S11 Ag25 2.676(3) 5
S11 C3 1.769(7) .
S7 C89 1.780(7) .
P3 C11 1.807(8) .
P3 C34 1.849(9) .
P3 C9 1.876(13) .
S13 Ag7 2.783(3) 9
S13 C19 1.730(9) .
P2 C62 1.704(12) .
P2 C64 1.865(17) .
P2 C54 1.761(9) .
P4 C143 1.755(14) .
P4 C146 1.798(10) .
P4 C141 1.861(10) .
C99 C94 1.3900 .
C99 C98 1.3900 .
C99 C100 1.502(14) .
C94 H94 0.9300 .
C94 C95 1.3900 .
C95 H95 0.9300 .
C95 C96 1.3900 .
C96 C97 1.3900 .
C97 H97 0.9300 .
C97 C98 1.3900 .
C98 H98 0.9300 .
C40 H40 0.9300 .
C40 C41 1.333(16) .
C40 C39 1.320(16) .
C103 C104 1.348(12) .
C103 C102 1.420(15) .
C37 H37 0.9300 .
C37 C42 1.295(18) .
C37 C38 1.480(17) .
C25 H25 0.9300 .
C25 C26 1.3900 .
C25 C24 1.3900 .
C26 C27 1.3900 .
C27 H27 0.9300 .
C27 C28 1.3900 .
C28 H28 0.9300 .
C28 C29 1.3900 .
C29 C24 1.3900 .
C29 C30 1.561(11) .
C24 H24 0.9300 .
C112 H112 0.9300 .
C112 C113 1.3900 .
C112 C111 1.3900 .
C113 C108 1.3900 .
C113 C114 1.498(14) .
C108 H108 0.9300 .
C108 C109 1.3900 .
C109 H109 0.9300 .
C109 C110 1.3900 .
C110 C111 1.3900 .
C111 H111 0.9300 .
C123 H123 0.9300 .
C123 C124 1.3900 .
C123 C122 1.3900 .
C124 C125 1.3900 .
C125 H125 0.9300 .
C125 C126 1.3900 .
C126 H126 0.9300 .
C126 C127 1.3900 .
C127 C122 1.3900 .
C127 C128 1.515(12) .
C122 H122 0.9300 .
C41 H41 0.9300 .
C41 C42 1.390(18) .
C47 H47 0.9300 .
C47 C46 1.454(16) .
C47 C48 1.40(2) .
C115 H115 0.9300 .
C115 C116 1.3900 .
C115 C120 1.3900 .
C116 H116 0.9300 .
C116 C117 1.3900 .
C117 C118 1.3900 .
C118 H118 0.9300 .
C118 C119 1.3900 .
C119 H119 0.9300 .
C119 C120 1.3900 .
C120 C121 1.503(12) .
C4 H4 0.9300 .
C4 C3 1.3900 .
C4 C5 1.3900 .
C3 C2 1.3900 .
C2 H2 0.9300 .
C2 C1 1.3900 .
C1 H1 0.9300 .
C1 C6 1.3900 .
C6 C5 1.3900 .
C6 C7 1.437(10) .
C5 H5 0.9300 .
C44 H44 0.9300 .
C44 C45 1.437(18) .
C44 C49 1.259(16) .
C131 C132 1.3900 .
C131 C130 1.3900 .
C132 H132 0.9300 .
C132 C133 1.3900 .
C133 H133 0.9300 .
C133 C134 1.3900 .
C134 C129 1.3900 .
C134 C135 1.648(15) .
C129 H129 0.9300 .
C129 C130 1.3900 .
C130 H130 0.9300 .
C46 C45 1.401(17) .
C39 C38 1.473(16) .
C105 H105 0.9300 .
C105 C104 1.400(14) .
C105 C106 1.333(18) .
C81 H81 0.9300 .
C81 C82 1.3900 .
C81 C80 1.3900 .
C82 C83 1.3900 .
C83 H83 0.9300 .
C83 C84 1.3900 .
C84 H84 0.9300 .
C84 C85 1.3900 .
C85 C80 1.3900 .
C85 C86 1.464(11) .
C80 H80 0.9300 .
C69 H69 0.9300 .
C69 C68 1.3900 .
C69 C70 1.3900 .
C68 C73 1.3900 .
C73 H73 0.9300 .
C73 C72 1.3900 .
C72 H72 0.9300 .
C72 C71 1.3900 .
C71 H71 0.9300 .
C71 C70 1.3900 .
C70 H70 0.9300 .
C104 H104 0.9300 .
C45 H45 0.9300 .
C42 C43 1.49(2) .
C19 C18 1.3900 .
C19 C20 1.3900 .
C18 H18 0.9300 .
C18 C17 1.3900 .
C17 H17 0.9300 .
C17 C22 1.3900 .
C22 C21 1.3900 .
C22 C23 1.508(14) .
C21 H21 0.9300 .
C21 C20 1.3900 .
C20 H20 0.9300 .
C101 H101 0.9300 .
C101 C102 1.289(17) .
C101 C106 1.504(19) .
C38 H38 0.9300 .
C102 H102 0.9300 .
C11 C12 1.3900 .
C11 C16 1.3900 .
C12 H12 0.9300 .
C12 C13 1.3900 .
C13 H13 0.9300 .
C13 C14 1.3900 .
C14 H14 0.9300 .
C14 C15 1.3900 .
C15 H15 0.9300 .
C15 C16 1.3900 .
C16 H16 0.9300 .
C62 C61 1.3900 .
C62 C57 1.3900 .
C61 H61 0.9300 .
C61 C60 1.3900 .
C60 H60 0.9300 .
C60 C59 1.3900 .
C59 H59 0.9300 .
C59 C58 1.3900 .
C58 H58 0.9300 .
C58 C57 1.3900 .
C57 H57 0.9300 .
C143 H143 0.9800 .
C143 C144 1.693(19) .
C143 C142 1.614(19) .
F10 C107 1.30(2) .
C65 H65A 0.9700 .
C65 H65B 0.9700 .
C65 C64 1.52(2) .
C65 C66 1.433(16) .
C75 C76 1.3900 .
C75 C74 1.3900 .
C76 H76 0.9300 .
C76 C77 1.3900 .
C77 H77 0.9300 .
C77 C78 1.3900 .
C78 H78 0.9300 .
C78 C79 1.3900 .
C79 H79 0.9300 .
C79 C74 1.3900 .
C74 H74 0.9300 .
C34 C33 1.3900 .
C34 C35 1.3900 .
C33 H33 0.9300 .
C33 C32 1.3900 .
C32 H32 0.9300 .
C32 C31 1.3900 .
C31 H31 0.9300 .
C31 C36 1.3900 .
C36 H36 0.9300 .
C36 C35 1.3900 .
C35 H35 0.9300 .
C64 H64 0.9800 .
C64 C63 1.56(2) .
C106 C107 1.427(19) .
C66 H66 0.9800 .
C66 C67 1.473(17) .
C67 H67A 0.9600 .
C67 H67B 0.9600 .
C67 H67C 0.9600 .
C48 H48 0.9300 .
C48 C49 1.51(2) .
F32 C50 1.373(12) .
F21 C43 1.187(19) .
F39 C114 1.672(19) .
C153 C154 1.282(17) .
C153 C152 1.489(16) .
F19 C43 1.345(18) .
F37 C114 1.37(2) .
F34 C100 1.000(17) .
C154 H154 0.9300 .
C154 C155 1.334(19) .
F13 C86 1.453(13) .
F38 C114 1.19(2) .
F20 C43 1.123(18) .
F14 C86 1.428(14) .
C63 H63A 0.9600 .
C63 H63B 0.9600 .
C63 H63C 0.9600 .
C49 C50 1.472(10) .
F36 C100 1.61(2) .
C54 C55 1.3900 .
C54 C53 1.3900 .
C55 H55 0.9300 .
C55 C56 1.3900 .
C56 H56 0.9300 .
C56 C51 1.3900 .
C51 H51 0.9300 .
C51 C52 1.3900 .
C52 H52 0.9300 .
C52 C53 1.3900 .
C53 H53 0.9300 .
C91 H91 0.9300 .
C91 C90 1.3900 .
C91 C92 1.3900 .
C90 H90 0.9300 .
C90 C89 1.3900 .
C89 C88 1.3900 .
C88 H88 0.9300 .
C88 C87 1.3900 .
C87 H87 0.9300 .
C87 C92 1.3900 .
C92 C93 1.507(14) .
F31 C50 1.366(12) .
C9 H9 0.9800 .
C9 C144 1.393(17) 5
C9 C8 1.720(19) .
C146 C147 1.3900 .
C146 C145 1.3900 .
C147 H147 0.9300 .
C147 C148 1.3900 .
C148 H148 0.9300 .
C148 C149 1.3900 .
C149 H149 0.9300 .
C149 C150 1.3900 .
C150 H150 0.9300 .
C150 C145 1.3900 .
C145 H145 0.9300 .
C140 H140 0.9300 .
C140 C141 1.3900 .
C140 C139 1.3900 .
C141 C136 1.3900 .
C136 H136 0.9300 .
C136 C137 1.3900 .
C137 H137 0.9300 .
C137 C138 1.3900 .
C138 H138 0.9300 .
C138 C139 1.3900 .
C139 H139 0.9300 .
F35 C100 1.55(3) .
F24 C93 1.29(2) .
F41 C135 1.400(14) .
F23 C93 1.24(2) .
F42 C135 1.400(12) .
F40 C135 1.393(13) .
C152 H152 0.9300 .
C152 C151 1.453(19) .
F27 C30 1.369(12) .
C156 C151 1.29(2) .
C156 C155 1.325(18) .
C156 C157 1.501(14) .
C144 C9 1.394(17) 9
C144 H14A 0.9700 .
C144 H14B 0.9700 .
F26 C30 1.384(11) .
C151 H151 0.9300 .
C30 F25 1.360(12) .
C8 H8A 0.9600 .
C8 H8B 0.9600 .
C8 H8C 0.9600 .
F7 C121 1.391(12) .
F22 C93 1.281(16) .
C155 H155 0.9300 .
F12 C107 1.31(2) .
C86 F15 1.427(13) .
F33 C50 1.383(9) .
F9 C121 1.391(10) .
F1 C157 1.415(12) .
F3 C157 1.417(13) .
C107 F11 1.33(2) .
C142 H14C 0.9600 .
C142 H14D 0.9600 .
C142 H14E 0.9600 .
C157 F2 1.421(13) .
C128 F6 1.30(3) .
C128 F5 1.27(2) .
C128 F4 1.44(2) .
C121 F8 1.51(3) .
F16 C7 1.350(9) .
F17 C7 1.336(9) .
F18 C7 1.366(10) .
F29 C23 1.49(2) .
C23 F28 1.46(2) .
C23 F30 1.38(2) .

loop_
_platon_squeeze_void_nr
_platon_squeeze_void_average_x
_platon_squeeze_void_average_y
_platon_squeeze_void_average_z
_platon_squeeze_void_volume
_platon_squeeze_void_count_electrons
_platon_squeeze_void_content
1 0.100 -0.044 0.268 40722 8392 ' '
2 0.371 0.038 0.265 8 0 ' '
3 0.629 0.038 0.735 8 0 ' '
4 0.337 0.063 0.163 8 2 ' '
5 0.663 0.063 0.837 8 2 ' '
6 0.765 0.129 0.462 8 0 ' '
7 0.235 0.129 0.538 8 0 ' '
8 0.063 0.163 0.337 8 1 ' '
9 0.663 0.163 0.437 8 1 ' '
10 0.337 0.163 0.563 8 1 ' '
11 0.937 0.163 0.663 8 1 ' '
12 0.538 0.235 0.129 8 1 ' '
13 0.462 0.235 0.871 8 1 ' '
14 0.038 0.265 0.371 8 1 ' '
15 0.962 0.265 0.629 8 1 ' '
16 0.163 0.337 0.063 8 1 ' '
17 0.563 0.337 0.163 8 2 ' '
18 0.437 0.337 0.837 8 1 ' '
19 0.837 0.337 0.937 8 1 ' '
20 0.265 0.371 0.038 8 0 ' '
21 0.735 0.371 0.962 8 0 ' '
22 0.837 0.437 0.337 8 1 ' '
23 0.163 0.437 0.663 8 1 ' '
24 0.871 0.462 0.235 8 0 ' '
25 0.129 0.462 0.765 8 0 ' '
26 0.129 0.538 0.235 8 0 ' '
27 0.871 0.538 0.765 8 0 ' '
28 0.163 0.563 0.337 8 2 ' '
29 0.837 0.563 0.663 8 2 ' '
30 0.735 0.629 0.038 8 0 ' '
31 0.265 0.629 0.962 8 0 ' '
32 0.837 0.663 0.063 8 1 ' '
33 0.437 0.663 0.163 8 1 ' '
34 0.563 0.663 0.837 8 1 ' '
35 0.163 0.663 0.937 8 1 ' '
36 0.962 0.735 0.371 8 1 ' '
37 0.038 0.735 0.629 8 1 ' '
38 0.462 0.765 0.129 8 1 ' '
39 0.538 0.765 0.871 8 1 ' '
40 0.937 0.837 0.337 8 1 ' '
41 0.337 0.837 0.437 8 1 ' '
42 0.663 0.837 0.563 8 1 ' '
43 0.063 0.837 0.663 8 2 ' '
44 0.235 0.871 0.462 8 0 ' '
45 0.765 0.871 0.538 8 0 ' '
46 0.663 0.937 0.163 8 1 ' '
47 0.337 0.937 0.837 8 1 ' '
48 0.629 0.962 0.265 8 0 ' '
49 0.371 0.962 0.735 8 0 ' '

loop_
_exptl_oxdiff_crystal_face_indexfrac_h
_exptl_oxdiff_crystal_face_indexfrac_k
_exptl_oxdiff_crystal_face_indexfrac_l
_exptl_oxdiff_crystal_face_x
_exptl_oxdiff_crystal_face_y
_exptl_oxdiff_crystal_face_z
-1.9996 -0.9998 -5.0000 0.0783 -0.0559 0.1315
1.9999 -1.0002 5.0001 -0.1098 0.0819 -0.0883
0.0001 -1.0000 0.0000 -0.0158 0.0130 0.0216
-0.0001 1.0000 -0.0000 0.0158 -0.0130 -0.0216
-0.9999 -1.0000 -0.0000 -0.0262 -0.0136 0.0299
0.9999 1.0000 0.0000 0.0262 0.0136 -0.0299
1.0005 -1.9997 -5.0000 0.0938 0.0368 0.1281
5.0002 -0.9999 0.0000 0.0364 0.1459 -0.0201
-5.0002 0.9999 -0.0000 -0.0364 -0.1459 0.0201
-0.0008 4.9998 4.0000 -0.0131 -0.0524 -0.1826
-2.0003 -0.0003 5.0000 -0.1358 -0.0374 -0.0766
